data_1520496
loop_
_publ_author_name
'Jurss, Jonah W.'
'Khnayzer, Rony S.'
'Panetier, Julien A.'
'El Roz, Karim A.'
'Nichols, Eva M.'
'Head-Gordon, Martin'
'Long, Jeffrey R.'
'Castellano, Felix N.'
'Chang, Christopher J.'

_publ_section_title
;
 Bioinspired design of redox-active ligands for multielectron catalysis:
 effects of positioning pyrazine reservoirs on cobalt for electro- and
 photocatalytic generation of hydrogen from water
;
_journal_issue 8
_journal_name_full 'Chem. Sci.'
_journal_page_first 4954
_journal_paper_doi 10.1039/C5SC01414J
_journal_volume 6
_journal_year 2015
_chemical_formula_sum 'C30 H30 F6 N6 O11 S2 Zn'
_chemical_formula_weight 894.09
_chemical_name_common jwj278
_chemical_name_systematic
;
 ?
;
_space_group_IT_number 2
_symmetry_cell_setting triclinic
_symmetry_space_group_name_Hall '-P 1'
_symmetry_space_group_name_H-M 'P -1'
_atom_sites_solution_hydrogens geom
_atom_sites_solution_primary direct
_atom_sites_solution_secondary difmap
_audit_creation_method SHELXL-97
_audit_update_record
;
2015-04-18 deposited with the CCDC.
2015-06-09 downloaded from the CCDC.
;
_cell_angle_alpha 67.683(3)
_cell_angle_beta 75.282(3)
_cell_angle_gamma 89.683(3)
_cell_formula_units_Z 8
_cell_length_a 14.707(3)
_cell_length_b 21.388(4)
_cell_length_c 25.657(5)
_cell_measurement_reflns_used 9753
_cell_measurement_temperature 100(2)
_cell_measurement_theta_max 25.31
_cell_measurement_theta_min 2.40
_cell_volume 7184(2)
_computing_cell_refinement 'Bruker SAINT'
_computing_data_collection 'Bruker APEX2'
_computing_data_reduction 'Bruker SAINT'
_computing_molecular_graphics ORTEP-32
_computing_publication_material WinGX
_computing_structure_refinement SHELXL-97
_computing_structure_solution SHELXS-97
_diffrn_ambient_temperature 100(2)
_diffrn_detector_area_resol_mean 8.366
_diffrn_measured_fraction_theta_full 0.997
_diffrn_measured_fraction_theta_max 0.993
_diffrn_measurement_device_type 'Bruker APEX-I CCD'
_diffrn_measurement_method 'phi and omega scans'
_diffrn_radiation_monochromator graphite
_diffrn_radiation_source 'fine-focus sealed tube'
_diffrn_radiation_type MoK\a
_diffrn_radiation_wavelength 0.71073
_diffrn_reflns_av_R_equivalents 0.0354
_diffrn_reflns_av_sigmaI/netI 0.0276
_diffrn_reflns_limit_h_max 17
_diffrn_reflns_limit_h_min -17
_diffrn_reflns_limit_k_max 25
_diffrn_reflns_limit_k_min -25
_diffrn_reflns_limit_l_max 30
_diffrn_reflns_limit_l_min -30
_diffrn_reflns_number 154218
_diffrn_reflns_theta_full 25.00
_diffrn_reflns_theta_max 25.41
_diffrn_reflns_theta_min 1.44
_exptl_absorpt_coefficient_mu 0.899
_exptl_absorpt_correction_T_max 0.8845
_exptl_absorpt_correction_T_min 0.8132
_exptl_absorpt_correction_type multi-scan
_exptl_absorpt_process_details SADABS
_exptl_crystal_colour white
_exptl_crystal_density_diffrn 1.653
_exptl_crystal_density_method 'not measured'
_exptl_crystal_description blocks
_exptl_crystal_F_000 3648
_exptl_crystal_size_max 0.24
_exptl_crystal_size_mid 0.22
_exptl_crystal_size_min 0.14
_refine_diff_density_max 1.647
_refine_diff_density_min -1.277
_refine_diff_density_rms 0.127
_refine_ls_extinction_method none
_refine_ls_goodness_of_fit_ref 1.101
_refine_ls_hydrogen_treatment mixed
_refine_ls_matrix_type full
_refine_ls_number_parameters 2175
_refine_ls_number_reflns 26302
_refine_ls_number_restraints 45
_refine_ls_restrained_S_all 1.100
_refine_ls_R_factor_all 0.0954
_refine_ls_R_factor_gt 0.0603
_refine_ls_shift/su_max 0.001
_refine_ls_shift/su_mean 0.000
_refine_ls_structure_factor_coef Fsqd
_refine_ls_weighting_details 'calc w=1/[\s^2^(Fo^2^)+(0.1044P)^2^+13.7982P] where P=(Fo^2^+2Fc^2^)/3'
_refine_ls_weighting_scheme calc
_refine_ls_wR_factor_gt 0.1791
_refine_ls_wR_factor_ref 0.2152
_reflns_number_gt 14971
_reflns_number_total 26302
_reflns_threshold_expression >2sigma(I)
_cod_data_source_file c5sc01414j2.cif
_cod_data_source_block shelxl
_cod_depositor_comments
;
The following automatic conversions were performed:

'_symmetry_cell_setting' value 'Triclinic' changed to 'triclinic'
according to
/usr/data/users/saulius/crontab/automatic-downloads/rss-feeds/RSC/lib/dictionaries/cif_core.dic
dictionary named 'cif_core.dic' version 2.4.2 from 2011-04-26.

Automatic conversion script
Id: cif_fix_values 3271 2015-04-21 07:52:19Z andrius 

 Adding full bibliography for 1520493--1520498.cif.
;
_cod_original_sg_symbol_H-M P-1
_cod_database_code 1520496

loop_
_symmetry_equiv_pos_as_xyz
'x, y, z'
'-x, -y, -z'

loop_
_atom_site_label
_atom_site_type_symbol
_atom_site_fract_x
_atom_site_fract_y
_atom_site_fract_z
_atom_site_U_iso_or_equiv
_atom_site_adp_type
_atom_site_occupancy
_atom_site_symmetry_multiplicity
_atom_site_calc_flag
_atom_site_refinement_flags
_atom_site_disorder_assembly
_atom_site_disorder_group
C1 C 0.3681(3) 0.2016(2) 0.41173(18) 0.0122(9) Uani 1 1 d . . .
H1 H 0.3868 0.2252 0.3704 0.015 Uiso 1 1 calc R . .
C2 C 0.4357(3) 0.1942(2) 0.4414(2) 0.0161(10) Uani 1 1 d . . .
H2 H 0.4993 0.2127 0.4213 0.019 Uiso 1 1 calc R . .
C3 C 0.4085(3) 0.1588(2) 0.5018(2) 0.0208(11) Uani 1 1 d . . .
H3 H 0.4533 0.1524 0.5238 0.025 Uiso 1 1 calc R . .
C4 C 0.3146(3) 0.1329(2) 0.5294(2) 0.0183(10) Uani 1 1 d . . .
H4 H 0.2947 0.1088 0.5707 0.022 Uiso 1 1 calc R . .
C5 C 0.2497(3) 0.1419(2) 0.49692(18) 0.0104(9) Uani 1 1 d . . .
C6 C 0.1460(3) 0.1094(2) 0.52569(18) 0.0112(9) Uani 1 1 d . . .
C7 C 0.1283(3) 0.0745(2) 0.59266(18) 0.0165(10) Uani 1 1 d . . .
H7A H 0.1424 0.1077 0.6080 0.025 Uiso 1 1 calc R . .
H7B H 0.1691 0.0377 0.6019 0.025 Uiso 1 1 calc R . .
H7C H 0.0619 0.0557 0.6107 0.025 Uiso 1 1 calc R . .
C8 C 0.1326(3) 0.0562(2) 0.50016(19) 0.0114(9) Uani 1 1 d . . .
C9 C 0.1078(3) -0.0125(2) 0.5365(2) 0.0196(11) Uani 1 1 d . . .
H9 H 0.0924 -0.0269 0.5778 0.024 Uiso 1 1 calc R . .
C10 C 0.1058(3) -0.0594(2) 0.5114(2) 0.0257(12) Uani 1 1 d . . .
H10 H 0.0890 -0.1063 0.5354 0.031 Uiso 1 1 calc R . .
C11 C 0.1284(3) -0.0374(2) 0.4511(2) 0.0227(11) Uani 1 1 d . . .
H11 H 0.1288 -0.0689 0.4330 0.027 Uiso 1 1 calc R . .
C12 C 0.1506(3) 0.0316(2) 0.4176(2) 0.0177(10) Uani 1 1 d . . .
H12 H 0.1662 0.0470 0.3762 0.021 Uiso 1 1 calc R . .
C13 C 0.0764(3) 0.1635(2) 0.51291(18) 0.0101(9) Uani 1 1 d . . .
C14 C 0.0170(3) 0.1800(2) 0.55725(19) 0.0139(10) Uani 1 1 d . . .
H14 H 0.0194 0.1567 0.5965 0.017 Uiso 1 1 calc R . .
C15 C -0.0463(3) 0.2582(2) 0.49054(18) 0.0134(10) Uani 1 1 d . . .
H15 H -0.0899 0.2910 0.4818 0.016 Uiso 1 1 calc R . .
C16 C 0.0121(3) 0.2439(2) 0.44509(18) 0.0114(9) Uani 1 1 d . . .
C17 C 0.0577(3) 0.1494(2) 0.31911(19) 0.0152(10) Uani 1 1 d . . .
H17 H 0.1093 0.1243 0.3114 0.018 Uiso 1 1 calc R . .
C18 C -0.0223(3) 0.1403(2) 0.30269(19) 0.0180(10) Uani 1 1 d . . .
H18 H -0.0260 0.1095 0.2845 0.022 Uiso 1 1 calc R . .
C19 C -0.0967(3) 0.1775(2) 0.31364(19) 0.0187(10) Uani 1 1 d . . .
H19 H -0.1532 0.1718 0.3037 0.022 Uiso 1 1 calc R . .
C20 C -0.0884(3) 0.2228(2) 0.33908(18) 0.0150(10) Uani 1 1 d . . .
H20 H -0.1388 0.2490 0.3462 0.018 Uiso 1 1 calc R . .
C21 C -0.0058(3) 0.2299(2) 0.35434(18) 0.0120(10) Uani 1 1 d . . .
C22 C 0.0093(3) 0.2812(2) 0.38116(18) 0.0110(9) Uani 1 1 d . . .
C23 C -0.0713(3) 0.3272(2) 0.37927(19) 0.0152(10) Uani 1 1 d . . .
H23A H -0.1310 0.2999 0.4045 0.023 Uiso 1 1 calc R . .
H23B H -0.0759 0.3489 0.3390 0.023 Uiso 1 1 calc R . .
H23C H -0.0584 0.3622 0.3931 0.023 Uiso 1 1 calc R . .
C24 C 0.1045(3) 0.3262(2) 0.34505(17) 0.0101(9) Uani 1 1 d . . .
C25 C 0.1085(3) 0.3945(2) 0.31056(18) 0.0152(10) Uani 1 1 d . . .
H25 H 0.0518 0.4156 0.3085 0.018 Uiso 1 1 calc R . .
C26 C 0.1957(3) 0.4325(2) 0.27881(18) 0.0151(10) Uani 1 1 d . . .
H26 H 0.1988 0.4793 0.2545 0.018 Uiso 1 1 calc R . .
C27 C 0.2779(3) 0.4013(2) 0.28309(19) 0.0168(10) Uani 1 1 d . . .
H27 H 0.3383 0.4262 0.2630 0.020 Uiso 1 1 calc R . .
C28 C 0.2689(3) 0.3331(2) 0.31746(18) 0.0134(9) Uani 1 1 d . . .
H28 H 0.3250 0.3113 0.3202 0.016 Uiso 1 1 calc R . .
C29 C 0.7171(3) 0.1736(2) 0.17762(18) 0.0157(10) Uani 1 1 d . . .
H29 H 0.6624 0.1971 0.1741 0.019 Uiso 1 1 calc R . .
C30 C 0.7049(3) 0.1052(2) 0.21216(19) 0.0184(10) Uani 1 1 d . . .
H30 H 0.6435 0.0817 0.2315 0.022 Uiso 1 1 calc R . .
C31 C 0.7849(3) 0.0717(2) 0.2180(2) 0.0183(10) Uani 1 1 d . . .
H31 H 0.7792 0.0249 0.2426 0.022 Uiso 1 1 calc R . .
C32 C 0.8717(3) 0.1066(2) 0.18797(19) 0.0151(10) Uani 1 1 d . . .
H32 H 0.9269 0.0837 0.1911 0.018 Uiso 1 1 calc R . .
C33 C 0.8801(3) 0.1757(2) 0.15271(18) 0.0120(9) Uani 1 1 d . . .
C34 C 0.9766(3) 0.2168(2) 0.11842(18) 0.0118(9) Uani 1 1 d . . .
C35 C 1.0555(3) 0.1686(2) 0.12258(19) 0.0158(10) Uani 1 1 d . . .
H35A H 1.0434 0.1344 0.1077 0.024 Uiso 1 1 calc R . .
H35B H 1.0566 0.1460 0.1635 0.024 Uiso 1 1 calc R . .
H35C H 1.1167 0.1948 0.0991 0.024 Uiso 1 1 calc R . .
C36 C 0.9931(3) 0.2674(2) 0.14569(17) 0.0110(9) Uani 1 1 d . . .
C37 C 1.0732(3) 0.2702(2) 0.16491(18) 0.0132(10) Uani 1 1 d . . .
H37 H 1.1220 0.2422 0.1593 0.016 Uiso 1 1 calc R . .
C38 C 1.0812(3) 0.3140(2) 0.19224(18) 0.0155(10) Uani 1 1 d . . .
H38 H 1.1356 0.3167 0.2051 0.019 Uiso 1 1 calc R . .
C39 C 1.0081(3) 0.3538(2) 0.20050(18) 0.0149(10) Uani 1 1 d . . .
H39 H 1.0111 0.3836 0.2198 0.018 Uiso 1 1 calc R . .
C40 C 0.9311(3) 0.3490(2) 0.18002(18) 0.0138(10) Uani 1 1 d . . .
H40 H 0.8809 0.3759 0.1859 0.017 Uiso 1 1 calc R . .
C41 C 0.9792(3) 0.2545(2) 0.05342(18) 0.0122(9) Uani 1 1 d . . .
C42 C 1.0404(3) 0.2404(2) 0.00941(18) 0.0144(10) Uani 1 1 d . . .
H42 H 1.0830 0.2071 0.0195 0.017 Uiso 1 1 calc R . .
C43 C 0.9813(3) 0.3189(2) -0.05987(19) 0.0163(10) Uani 1 1 d . . .
H43 H 0.9807 0.3417 -0.0996 0.020 Uiso 1 1 calc R . .
C44 C 0.9193(3) 0.3352(2) -0.01685(18) 0.0109(9) Uani 1 1 d . . .
C45 C 0.8544(3) 0.4719(2) 0.0732(2) 0.0196(11) Uani 1 1 d . . .
H45 H 0.8411 0.4574 0.1145 0.024 Uiso 1 1 calc R . .
C46 C 0.8780(3) 0.5403(2) 0.0390(2) 0.0235(12) Uani 1 1 d . . .
H46 H 0.8798 0.5725 0.0561 0.028 Uiso 1 1 calc R . .
C47 C 0.8988(3) 0.5600(2) -0.0207(2) 0.0272(12) Uani 1 1 d . . .
H47 H 0.9177 0.6064 -0.0458 0.033 Uiso 1 1 calc R . .
C48 C 0.8923(3) 0.5125(2) -0.0439(2) 0.0197(11) Uani 1 1 d . . .
H48 H 0.9060 0.5260 -0.0851 0.024 Uiso 1 1 calc R . .
C49 C 0.8656(3) 0.4446(2) -0.0072(2) 0.0140(10) Uani 1 1 d . . .
C50 C 0.8505(3) 0.3902(2) -0.03130(18) 0.0116(9) Uani 1 1 d . . .
C51 C 0.8690(3) 0.4233(2) -0.09821(18) 0.0179(10) Uani 1 1 d . . .
H51A H 0.9350 0.4429 -0.1161 0.027 Uiso 1 1 calc R . .
H51B H 0.8273 0.4592 -0.1084 0.027 Uiso 1 1 calc R . .
H51C H 0.8566 0.3889 -0.1128 0.027 Uiso 1 1 calc R . .
C52 C 0.7469(3) 0.3586(2) -0.00316(18) 0.0116(9) Uani 1 1 d . . .
C53 C 0.6829(3) 0.3645(2) -0.0361(2) 0.0238(12) Uani 1 1 d . . .
H53 H 0.7038 0.3858 -0.0776 0.029 Uiso 1 1 calc R . .
C54 C 0.5895(4) 0.3398(3) -0.0089(2) 0.0275(12) Uani 1 1 d . . .
H54 H 0.5460 0.3434 -0.0315 0.033 Uiso 1 1 calc R . .
C55 C 0.5596(3) 0.3096(2) 0.0518(2) 0.0176(10) Uani 1 1 d . . .
H55 H 0.4955 0.2921 0.0718 0.021 Uiso 1 1 calc R . .
C56 C 0.6259(3) 0.3058(2) 0.08219(19) 0.0131(10) Uani 1 1 d . . .
H56 H 0.6056 0.2865 0.1238 0.016 Uiso 1 1 calc R . .
C57 C 0.5661(3) 0.4041(2) 0.56777(18) 0.0138(10) Uani 1 1 d . . .
H57 H 0.6170 0.3786 0.5598 0.017 Uiso 1 1 calc R . .
C58 C 0.4861(3) 0.3966(2) 0.55121(19) 0.0169(10) Uani 1 1 d . . .
H58 H 0.4820 0.3664 0.5325 0.020 Uiso 1 1 calc R . .
C59 C 0.4113(3) 0.4342(2) 0.5625(2) 0.0189(11) Uani 1 1 d . . .
H59 H 0.3544 0.4293 0.5527 0.023 Uiso 1 1 calc R . .
C60 C 0.4223(3) 0.4794(2) 0.58862(18) 0.0168(10) Uani 1 1 d . . .
H60 H 0.3734 0.5068 0.5958 0.020 Uiso 1 1 calc R . .
C61 C 0.5051(3) 0.4840(2) 0.60400(17) 0.0097(9) Uani 1 1 d . . .
C62 C 0.5223(3) 0.5355(2) 0.63074(18) 0.0107(9) Uani 1 1 d . . .
C63 C 0.4431(3) 0.5823(2) 0.62890(19) 0.0153(10) Uani 1 1 d . . .
H63A H 0.3831 0.5555 0.6543 0.023 Uiso 1 1 calc R . .
H63B H 0.4383 0.6041 0.5886 0.023 Uiso 1 1 calc R . .
H63C H 0.4572 0.6172 0.6426 0.023 Uiso 1 1 calc R . .
C64 C 0.6187(3) 0.5780(2) 0.59527(18) 0.0113(9) Uani 1 1 d . . .
C65 C 0.6235(3) 0.6465(2) 0.55962(18) 0.0148(10) Uani 1 1 d . . .
H65 H 0.5674 0.6683 0.5568 0.018 Uiso 1 1 calc R . .
C66 C 0.7121(4) 0.6828(2) 0.52806(19) 0.0191(11) Uani 1 1 d . . .
H66 H 0.7167 0.7293 0.5029 0.023 Uiso 1 1 calc R . .
C67 C 0.7926(3) 0.6508(2) 0.53358(19) 0.0185(11) Uani 1 1 d . . .
H67 H 0.8534 0.6751 0.5136 0.022 Uiso 1 1 calc R . .
C68 C 0.7831(3) 0.5826(2) 0.56876(19) 0.0160(10) Uani 1 1 d . . .
H68 H 0.8386 0.5603 0.5721 0.019 Uiso 1 1 calc R . .
C69 C 0.5223(3) 0.4962(2) 0.69526(18) 0.0106(9) Uani 1 1 d . . .
C70 C 0.4635(3) 0.5098(2) 0.74102(19) 0.0128(9) Uani 1 1 d . . .
H70 H 0.4219 0.5440 0.7322 0.015 Uiso 1 1 calc R . .
C71 C 0.5229(3) 0.4288(2) 0.80772(19) 0.0134(10) Uani 1 1 d . . .
H71 H 0.5243 0.4045 0.8471 0.016 Uiso 1 1 calc R . .
C72 C 0.5828(3) 0.4134(2) 0.76345(18) 0.0094(9) Uani 1 1 d . . .
C73 C 0.8762(3) 0.4484(2) 0.66446(19) 0.0130(10) Uani 1 1 d . . .
H73 H 0.8959 0.4727 0.6232 0.016 Uiso 1 1 calc R . .
C74 C 0.9432(3) 0.4384(2) 0.6949(2) 0.0157(10) Uani 1 1 d . . .
H74 H 1.0074 0.4558 0.6754 0.019 Uiso 1 1 calc R . .
C75 C 0.9142(3) 0.4022(2) 0.75476(19) 0.0145(9) Uani 1 1 d . . .
H75 H 0.9585 0.3945 0.7772 0.017 Uiso 1 1 calc R . .
C76 C 0.8207(3) 0.3774(2) 0.78169(18) 0.0123(9) Uani 1 1 d . . .
H76 H 0.8005 0.3523 0.8228 0.015 Uiso 1 1 calc R . .
C77 C 0.7558(3) 0.3893(2) 0.74860(18) 0.0106(9) Uani 1 1 d . . .
C78 C 0.6512(3) 0.3581(2) 0.77608(18) 0.0107(9) Uani 1 1 d . . .
C79 C 0.6319(3) 0.3220(2) 0.84302(17) 0.0149(10) Uani 1 1 d . . .
H79A H 0.6474 0.3543 0.8590 0.022 Uiso 1 1 calc R . .
H79B H 0.6709 0.2841 0.8523 0.022 Uiso 1 1 calc R . .
H79C H 0.5650 0.3046 0.8604 0.022 Uiso 1 1 calc R . .
C80 C 0.6363(3) 0.3059(2) 0.74950(18) 0.0108(9) Uani 1 1 d . . .
C81 C 0.6074(3) 0.2378(2) 0.78449(19) 0.0145(10) Uani 1 1 d . . .
H81 H 0.5901 0.2228 0.8259 0.017 Uiso 1 1 calc R . .
C82 C 0.6040(3) 0.1917(2) 0.7588(2) 0.0176(10) Uani 1 1 d . . .
H82 H 0.5842 0.1451 0.7825 0.021 Uiso 1 1 calc R . .
C83 C 0.6298(3) 0.2145(2) 0.6983(2) 0.0173(10) Uani 1 1 d . . .
H83 H 0.6301 0.1839 0.6794 0.021 Uiso 1 1 calc R . .
C84 C 0.6549(3) 0.2832(2) 0.66644(19) 0.0140(10) Uani 1 1 d . . .
H84 H 0.6712 0.2993 0.6249 0.017 Uiso 1 1 calc R . .
C85 C 0.3598(3) 0.2243(2) 0.8211(2) 0.0152(10) Uani 1 1 d . . .
H85 H 0.3484 0.2107 0.8622 0.018 Uiso 1 1 calc R . .
C86 C 0.3799(3) 0.2930(2) 0.7855(2) 0.0165(10) Uani 1 1 d . . .
H86 H 0.3819 0.3261 0.8017 0.020 Uiso 1 1 calc R . .
C87 C 0.3970(3) 0.3120(2) 0.7257(2) 0.0192(11) Uani 1 1 d . . .
H87 H 0.4119 0.3585 0.7001 0.023 Uiso 1 1 calc R . .
C88 C 0.3923(3) 0.2629(2) 0.70343(19) 0.0155(10) Uani 1 1 d . . .
H88 H 0.4043 0.2755 0.6624 0.019 Uiso 1 1 calc R . .
C89 C 0.3698(3) 0.1950(2) 0.74143(18) 0.0112(9) Uani 1 1 d . . .
C90 C 0.3558(3) 0.1391(2) 0.71861(18) 0.0100(9) Uani 1 1 d . . .
C91 C 0.3725(3) 0.1707(2) 0.65214(18) 0.0139(10) Uani 1 1 d . . .
H91A H 0.4375 0.1924 0.6335 0.021 Uiso 1 1 calc R . .
H91B H 0.3282 0.2049 0.6421 0.021 Uiso 1 1 calc R . .
H91C H 0.3625 0.1352 0.6382 0.021 Uiso 1 1 calc R . .
C92 C 0.2524(3) 0.1060(2) 0.74847(18) 0.0098(9) Uani 1 1 d . . .
C93 C 0.1886(3) 0.1093(2) 0.71607(19) 0.0144(10) Uani 1 1 d . . .
H93 H 0.2088 0.1296 0.6745 0.017 Uiso 1 1 calc R . .
C94 C 0.0947(3) 0.0828(2) 0.7446(2) 0.0182(10) Uani 1 1 d . . .
H94 H 0.0506 0.0843 0.7229 0.022 Uiso 1 1 calc R . .
C95 C 0.0668(3) 0.0540(2) 0.8055(2) 0.0154(10) Uani 1 1 d . . .
H95 H 0.0032 0.0360 0.8262 0.018 Uiso 1 1 calc R . .
C96 C 0.1334(3) 0.0520(2) 0.8348(2) 0.0153(10) Uani 1 1 d . . .
H96 H 0.1142 0.0326 0.8764 0.018 Uiso 1 1 calc R . .
C97 C 0.4255(3) 0.0853(2) 0.73396(18) 0.0093(9) Uani 1 1 d . . .
C98 C 0.4869(3) 0.0681(2) 0.69058(18) 0.0115(9) Uani 1 1 d . . .
H98 H 0.4845 0.0897 0.6511 0.014 Uiso 1 1 calc R . .
C99 C 0.5502(3) -0.0074(2) 0.75925(18) 0.0123(9) Uani 1 1 d . . .
H99 H 0.5944 -0.0395 0.7690 0.015 Uiso 1 1 calc R . .
C100 C 0.4893(3) 0.0073(2) 0.80364(18) 0.0102(9) Uani 1 1 d . . .
C101 C 0.2309(3) -0.0772(2) 0.92899(19) 0.0195(11) Uani 1 1 d . . .
H101 H 0.1751 -0.0550 0.9263 0.023 Uiso 1 1 calc R . .
C102 C 0.2215(4) -0.1457(2) 0.9626(2) 0.0228(12) Uani 1 1 d . . .
H102 H 0.1608 -0.1702 0.9821 0.027 Uiso 1 1 calc R . .
C103 C 0.3022(4) -0.1778(2) 0.9673(2) 0.0234(12) Uani 1 1 d . . .
H103 H 0.2980 -0.2247 0.9914 0.028 Uiso 1 1 calc R . .
C104 C 0.3887(4) -0.1415(2) 0.93676(19) 0.0197(11) Uani 1 1 d . . .
H104 H 0.4449 -0.1632 0.9386 0.024 Uiso 1 1 calc R . .
C106 C 0.4893(3) -0.0295(2) 0.86843(18) 0.0121(9) Uani 1 1 d . . .
C107 C 0.5697(3) -0.0761(2) 0.87179(19) 0.0160(10) Uani 1 1 d . . .
H10A H 0.5580 -0.1109 0.8575 0.024 Uiso 1 1 calc R . .
H10B H 0.5723 -0.0980 0.9125 0.024 Uiso 1 1 calc R . .
H10C H 0.6300 -0.0490 0.8475 0.024 Uiso 1 1 calc R . .
C108 C 0.5041(3) 0.0227(2) 0.89503(18) 0.0116(10) Uani 1 1 d . . .
C109 C 0.5830(4) 0.0264(2) 0.91424(19) 0.0184(11) Uani 1 1 d . . .
H109 H 0.6325 -0.0010 0.9087 0.022 Uiso 1 1 calc R . .
C110 C 0.5894(4) 0.0703(3) 0.9415(2) 0.0265(12) Uani 1 1 d . . .
H110 H 0.6433 0.0733 0.9547 0.032 Uiso 1 1 calc R . .
C111 C 0.5170(4) 0.1095(2) 0.9494(2) 0.0205(11) Uani 1 1 d . . .
H111 H 0.5198 0.1398 0.9681 0.025 Uiso 1 1 calc R . .
C112 C 0.4393(3) 0.1037(2) 0.92912(18) 0.0156(10) Uani 1 1 d . . .
H112 H 0.3884 0.1299 0.9352 0.019 Uiso 1 1 calc R . .
C113 C 0.1987(3) -0.0695(2) 0.2750(2) 0.0177(10) Uani 1 1 d . . .
C115 C 0.6304(5) 0.0601(3) 0.4371(3) 0.0489(17) Uani 1 1 d . . .
C116 C 0.1115(4) 0.2910(3) 0.6954(2) 0.0308(13) Uani 1 1 d . . .
C117 C 0.3001(3) 0.8175(2) 0.47238(19) 0.0155(10) Uani 1 1 d . . .
C118 C 0.2059(3) 0.4326(2) 0.7772(2) 0.0177(11) Uani 1 1 d . . .
C120 C 0.2955(3) 0.3194(2) 0.9752(2) 0.0184(11) Uani 1 1 d . . .
C205 C 0.3934(3) -0.0723(2) 0.90309(18) 0.0135(10) Uani 1 1 d . . .
N1 N 0.2765(3) 0.17730(17) 0.43826(15) 0.0110(8) Uani 1 1 d . . .
N2 N 0.1510(3) 0.07742(17) 0.44152(15) 0.0116(8) Uani 1 1 d . . .
N3 N 0.0723(3) 0.19690(17) 0.45748(14) 0.0090(8) Uani 1 1 d . . .
N4 N -0.0426(3) 0.22722(19) 0.54573(15) 0.0147(8) Uani 1 1 d . . .
N5 N 0.0660(3) 0.19176(18) 0.34533(15) 0.0124(8) Uani 1 1 d . . .
N6 N 0.1851(3) 0.29526(17) 0.34752(15) 0.0120(8) Uani 1 1 d . . .
N7 N 0.8018(3) 0.20862(18) 0.14880(15) 0.0126(8) Uani 1 1 d . . .
N8 N 0.9242(3) 0.30795(18) 0.15211(15) 0.0114(8) Uani 1 1 d . . .
N9 N 0.9194(2) 0.30219(17) 0.03940(14) 0.0090(8) Uani 1 1 d . . .
N10 N 1.0417(3) 0.27192(19) -0.04674(16) 0.0172(9) Uani 1 1 d . . .
N11 N 0.8494(3) 0.42489(17) 0.05083(16) 0.0138(8) Uani 1 1 d . . .
N12 N 0.7175(3) 0.32791(17) 0.05599(15) 0.0110(8) Uani 1 1 d . . .
N13 N 0.5758(3) 0.44588(17) 0.59470(15) 0.0121(8) Uani 1 1 d . . .
N14 N 0.6973(3) 0.54586(17) 0.59895(15) 0.0124(8) Uani 1 1 d . . .
N15 N 0.5816(2) 0.44840(17) 0.70760(14) 0.0088(8) Uani 1 1 d . . .
N16 N 0.4638(3) 0.47662(19) 0.79644(16) 0.0147(8) Uani 1 1 d . . .
N17 N 0.7835(2) 0.42546(17) 0.69007(15) 0.0100(8) Uani 1 1 d . . .
N18 N 0.6576(2) 0.32863(17) 0.69054(15) 0.0118(8) Uani 1 1 d . . .
N19 N 0.3558(2) 0.17627(17) 0.79951(15) 0.0108(8) Uani 1 1 d . . .
N20 N 0.2248(2) 0.07638(17) 0.80760(15) 0.0108(8) Uani 1 1 d . . .
N21 N 0.4284(2) 0.05356(17) 0.78967(14) 0.0091(8) Uani 1 1 d . . .
N22 N 0.5481(2) 0.02230(18) 0.70350(15) 0.0129(8) Uani 1 1 d . . .
N23 N 0.3148(3) -0.04002(17) 0.89982(15) 0.0134(8) Uani 1 1 d . . .
N24 N 0.4338(3) 0.06235(17) 0.90132(15) 0.0118(8) Uani 1 1 d . . .
O1 O 0.2763(2) 0.17237(17) 0.32099(13) 0.0163(7) Uani 1 1 d D . .
O2 O 0.7180(2) 0.33469(17) 0.17206(14) 0.0176(7) Uani 1 1 d D . .
O3 O 0.7846(2) 0.42379(16) 0.57134(13) 0.0149(7) Uani 1 1 d D . .
O4 O 0.2266(2) 0.08680(17) 0.92194(14) 0.0187(7) Uani 1 1 d D . .
O5 O 0.1114(2) 0.02014(16) 0.21054(14) 0.0211(8) Uani 1 1 d . . .
O6 O 0.2310(2) 0.06005(15) 0.24433(14) 0.0189(7) Uani 1 1 d . . .
O7 O 0.0814(2) 0.00224(17) 0.31320(14) 0.0247(8) Uani 1 1 d . . .
O11 O 0.7395(4) 0.0520(3) 0.34985(19) 0.098(2) Uani 1 1 d . . .
O12 O 0.5972(2) 0.10766(16) 0.33821(15) 0.0262(8) Uani 1 1 d . . .
O13 O 0.5846(6) -0.0123(2) 0.3882(3) 0.154(4) Uani 1 1 d . . .
O14 O 0.2539(2) 0.31658(17) 0.60639(15) 0.0345(9) Uani 1 1 d . . .
O15 O 0.1038(2) 0.35598(15) 0.59092(13) 0.0182(7) Uani 1 1 d . . .
O16 O 0.1235(3) 0.23641(16) 0.62033(17) 0.0466(12) Uani 1 1 d . . .
O17 O 0.2687(2) 0.68770(15) 0.50592(14) 0.0190(7) Uani 1 1 d . . .
O18 O 0.3887(2) 0.73039(16) 0.53758(14) 0.0233(8) Uani 1 1 d . . .
O19 O 0.4185(2) 0.74475(17) 0.43585(15) 0.0257(8) Uani 1 1 d . . .
O20 O 0.1119(2) 0.51965(16) 0.71651(14) 0.0205(8) Uani 1 1 d . . .
O21 O 0.2357(2) 0.56198(15) 0.74569(14) 0.0214(8) Uani 1 1 d . . .
O22 O 0.0882(2) 0.50253(16) 0.81849(14) 0.0225(8) Uani 1 1 d . . .
O26 O 0.4124(2) 0.25043(16) 0.93220(14) 0.0242(8) Uani 1 1 d . . .
O27 O 0.2646(2) 0.19025(15) 1.00394(14) 0.0215(8) Uani 1 1 d . . .
O28 O 0.3880(2) 0.22977(16) 1.03512(14) 0.0207(8) Uani 1 1 d . . .
O29 O 0.2793(2) 0.69414(17) 0.65487(15) 0.0218(8) Uani 1 1 d D . .
O30 O 0.1488(3) -0.00087(18) 1.03308(15) 0.0293(9) Uani 1 1 d D . .
O31 O 0.9195(2) 0.33774(16) 0.58478(14) 0.0225(7) Uani 1 1 d . . .
O32 O 0.8360(3) 0.50671(17) 0.45885(14) 0.0240(8) Uani 1 1 d D . .
O33 O 0.7713(3) 0.44352(17) 0.39959(15) 0.0200(7) Uani 1 1 d D . .
O34 O 0.4920(3) 0.3275(2) 0.27929(17) 0.0423(10) Uani 1 1 d . . .
O35 O 0.6500(3) 0.24884(18) 0.28379(15) 0.0285(9) Uani 1 1 d D . .
O36 O 0.3356(3) 0.25742(19) 0.20903(15) 0.0327(9) Uani 1 1 d D . .
O37 O 0.4926(3) 0.1763(2) 0.20959(18) 0.0442(11) Uani 1 1 d . . .
O38 O 0.2697(2) 0.19367(16) 0.15091(15) 0.0212(8) Uani 1 1 d D . .
O39 O 0.2230(3) 0.05648(17) 0.09327(15) 0.0219(8) Uani 1 1 d D . .
O40 O 0.9932(2) 0.42734(18) 0.45844(15) 0.0335(9) Uani 1 1 d . . .
O41 O 0.4101(3) 0.0864(2) 0.3369(2) 0.0550(13) Uani 1 1 d . . .
O42 O -0.0078(3) 0.07992(19) 1.02728(16) 0.0388(10) Uani 1 1 d . . .
F1 F 0.2398(2) -0.08259(15) 0.31795(14) 0.0365(8) Uani 1 1 d . . .
F2 F 0.2640(2) -0.06935(14) 0.22816(13) 0.0323(7) Uani 1 1 d . . .
F3 F 0.1318(2) -0.11957(13) 0.29111(12) 0.0258(7) Uani 1 1 d . . .
F7 F 0.6749(6) 0.1189(2) 0.4268(3) 0.149(3) Uani 1 1 d . . .
F8 F 0.5464(4) 0.0647(4) 0.46381(18) 0.147(3) Uani 1 1 d . . .
F9 F 0.6638(3) 0.0105(2) 0.47459(15) 0.0530(10) Uani 1 1 d . . .
F10 F 0.0171(2) 0.2751(3) 0.71323(14) 0.0847(16) Uani 1 1 d . . .
F12 F 0.1260(4) 0.34660(19) 0.70164(17) 0.0775(16) Uani 1 1 d . . .
F13 F 0.1510(2) 0.24266(15) 0.73117(11) 0.0367(8) Uani 1 1 d . . .
F14 F 0.2609(2) 0.82994(14) 0.42856(13) 0.0335(8) Uani 1 1 d . . .
F15 F 0.3671(2) 0.86848(13) 0.45597(12) 0.0257(7) Uani 1 1 d . . .
F16 F 0.2338(2) 0.81847(14) 0.51807(12) 0.0275(7) Uani 1 1 d . . .
F17 F 0.1392(2) 0.38110(13) 0.79572(12) 0.0241(7) Uani 1 1 d . . .
F18 F 0.2673(2) 0.43281(14) 0.72906(13) 0.0302(7) Uani 1 1 d . . .
F19 F 0.2514(2) 0.42111(15) 0.81826(13) 0.0343(8) Uani 1 1 d . . .
F23 F 0.3620(2) 0.37018(13) 0.95709(13) 0.0306(7) Uani 1 1 d . . .
F24 F 0.2483(2) 0.33208(15) 0.93469(13) 0.0333(7) Uani 1 1 d . . .
F25 F 0.2343(2) 0.31787(15) 1.02452(13) 0.0326(8) Uani 1 1 d . . .
S1 S 0.14979(8) 0.01238(5) 0.25907(5) 0.0121(2) Uani 1 1 d . . .
S3 S 0.63835(12) 0.04931(6) 0.37146(6) 0.0322(4) Uani 1 1 d . . .
S4 S 0.15347(8) 0.30032(5) 0.62026(4) 0.0123(2) Uani 1 1 d . . .
S5 S 0.34996(8) 0.73608(5) 0.48978(5) 0.0129(3) Uani 1 1 d . . .
S6 S 0.15438(8) 0.51304(5) 0.76309(5) 0.0120(2) Uani 1 1 d . . .
S8 S 0.34593(8) 0.23858(5) 0.98791(5) 0.0129(3) Uani 1 1 d . . .
Z1 Zn 0.17837(3) 0.18569(2) 0.38719(2) 0.00895(14) Uani 1 1 d . . .
Z2 Zn 0.81516(4) 0.31830(2) 0.10729(2) 0.00971(14) Uani 1 1 d . . .
Z3 Zn 0.68701(3) 0.43679(2) 0.63794(2) 0.00848(14) Uani 1 1 d . . .
Z4 Zn 0.32378(3) 0.06964(2) 0.85781(2) 0.00941(14) Uani 1 1 d . . .
O8A O 0.4035 0.3932 0.1672 0.0325(10) Uani 0.511(4) 1 d P A 1
O9A O 0.3458 0.5034 0.1442 0.0543(13) Uani 0.511(4) 1 d P A 1
O10A O 0.4826 0.4973 0.0882 0.0241(16) Uani 0.511(4) 1 d P A 1
S2A S 0.3982(2) 0.45791(11) 0.12637(9) 0.0122(6) Uani 0.511(4) 1 d P A 1
F4A F 0.3920 0.4001 0.0518 0.0575(10) Uani 0.511(4) 1 d P A 1
F5A F 0.3403 0.4986 0.0274 0.0590(12) Uani 0.511(4) 1 d P A 1
F6A F 0.2601 0.3952 0.1109 0.046(2) Uani 0.511(4) 1 d P A 1
C114 C 0.3443 0.4309 0.0798 0.0182(15) Uani 0.511(4) 1 d P A 1
S2B S 0.3410(3) 0.44871(14) 0.13105(12) 0.0222(8) Uani 0.489(4) 1 d P A 2
F4B F 0.3912(6) 0.3981(4) 0.0514(3) 0.0575(10) Uani 0.489(4) 1 d P A 2
F5B F 0.3391(5) 0.4959(4) 0.0285(3) 0.0590(12) Uani 0.489(4) 1 d P A 2
F6B F 0.4844(4) 0.4813(4) 0.0368(2) 0.045(2) Uani 0.489(4) 1 d P . 2
C200 C 0.3940(7) 0.4631(5) 0.0528(4) 0.0182(15) Uani 0.489(4) 1 d P A 2
O8B O 0.4052(5) 0.3940(3) 0.1633(3) 0.0325(10) Uani 0.489(4) 1 d P A 2
O9B O 0.3470(7) 0.5047(4) 0.1395(3) 0.0543(13) Uani 0.489(4) 1 d P A 2
O10B O 0.2426(5) 0.4274(3) 0.1423(3) 0.0262(17) Uani 0.489(4) 1 d P A 2
O44A O 0.1417(3) 0.20023(19) 0.88360(15) 0.0205(10) Uani 0.809(6) 1 d P B 1
O44B O 0.0917(13) 0.1622(9) 0.9153(7) 0.0205(10) Uani 0.191(6) 1 d P B 2
O43A O 0.6415(5) 0.4527(3) 0.1326(3) 0.0330(13) Uani 0.567(6) 1 d P C 1
O43B O 0.5784(7) 0.4166(5) 0.1628(4) 0.0330(13) Uani 0.433(6) 1 d P C 2
C119 C -0.1501(5) 0.1781(3) 0.8305(2) 0.0194(15) Uani 0.766(3) 1 d PD D 1
S7A S -0.10310(14) 0.20621(10) 0.87763(9) 0.0113(4) Uani 0.766(3) 1 d PD D 1
F20A F -0.0914(4) 0.1442(2) 0.8057(2) 0.0417(13) Uani 0.766(3) 1 d PD D 1
F21A F -0.1731(7) 0.2291(5) 0.7881(2) 0.0188(12) Uani 0.766(3) 1 d PD D 1
F22A F -0.2331(3) 0.1388(2) 0.86083(19) 0.0574(15) Uani 0.766(3) 1 d PD D 1
O23A O -0.0168(3) 0.24767(19) 0.83910(15) 0.0207(9) Uani 0.766(3) 1 d PD D 1
O24A O -0.0871(7) 0.1418(3) 0.9212(4) 0.0154(14) Uani 0.766(3) 1 d PD D 1
O25A O -0.1781(3) 0.2406(2) 0.90024(15) 0.0245(10) Uani 0.766(3) 1 d PD D 1
O23B O -0.0819(10) 0.2651(6) 0.8585(5) 0.0207(9) Uani 0.234(3) 1 d PD D 2
O24B O -0.101(3) 0.1362(12) 0.9127(15) 0.0154(14) Uani 0.234(3) 1 d PD D 2
O25B O -0.2332(9) 0.1991(7) 0.9037(5) 0.0245(10) Uani 0.234(3) 1 d PD D 2
S7B S -0.1347(5) 0.1987(4) 0.8778(4) 0.0113(4) Uani 0.234(3) 1 d PD D 2
F20B F -0.0476(12) 0.1817(8) 0.7874(7) 0.0417(13) Uani 0.234(3) 1 d PD D 2
F21B F -0.164(3) 0.2376(17) 0.7739(11) 0.0188(12) Uani 0.234(3) 1 d PD D 2
F22B F -0.1807(11) 0.1256(8) 0.8256(7) 0.0574(15) Uani 0.234(3) 1 d PD D 2
C201 C -0.1369(16) 0.1859(11) 0.8131(8) 0.0194(15) Uani 0.234(3) 1 d PD D 2
H1X H 0.316(3) 0.145(2) 0.334(2) 0.034(16) Uiso 1 1 d D . .
H1Y H 0.293(4) 0.196(2) 0.2848(10) 0.039(17) Uiso 1 1 d D . .
H2X H 0.704(4) 0.306(2) 0.2075(11) 0.036(17) Uiso 1 1 d D . .
H2Y H 0.681(3) 0.3651(17) 0.168(2) 0.014(13) Uiso 1 1 d D . .
H3X H 0.798(4) 0.447(2) 0.5348(10) 0.030(15) Uiso 1 1 d D . .
H3Y H 0.824(2) 0.3946(17) 0.5805(18) 0.004(11) Uiso 1 1 d D . .
H4X H 0.190(3) 0.116(2) 0.911(2) 0.027(10) Uiso 1 1 d D . .
H4Y H 0.211(4) 0.0552(19) 0.9565(12) 0.027(10) Uiso 1 1 d D . .
H29X H 0.311(4) 0.709(3) 0.6189(11) 0.05(2) Uiso 1 1 d D . .
H29Y H 0.261(4) 0.6513(12) 0.6746(19) 0.033(16) Uiso 1 1 d D . .
H30X H 0.181(4) 0.010(3) 1.053(2) 0.039(18) Uiso 1 1 d D . .
H30Y H 0.144(5) -0.0433(14) 1.040(3) 0.10(3) Uiso 1 1 d D . .
H32X H 0.852(5) 0.5496(13) 0.448(3) 0.08(3) Uiso 1 1 d D . .
H32Y H 0.820(5) 0.489(3) 0.437(2) 0.07(2) Uiso 1 1 d D . .
H33X H 0.816(4) 0.465(4) 0.369(2) 0.11(3) Uiso 1 1 d D . .
H33Y H 0.762(4) 0.4017(13) 0.423(2) 0.046(19) Uiso 1 1 d D . .
H35X H 0.677(4) 0.266(3) 0.303(2) 0.05(2) Uiso 1 1 d D . .
H35Y H 0.647(4) 0.2052(10) 0.296(3) 0.06(2) Uiso 1 1 d D . .
H36X H 0.320(5) 0.242(3) 0.186(3) 0.09(3) Uiso 1 1 d D . .
H36Y H 0.365(6) 0.294(3) 0.205(4) 0.12(4) Uiso 1 1 d D . .
H38X H 0.262(3) 0.1527(13) 0.1760(16) 0.024(14) Uiso 1 1 d D . .
H38Y H 0.308(3) 0.207(2) 0.1165(12) 0.034(17) Uiso 1 1 d D . .
H39X H 0.197(4) 0.040(2) 0.1303(9) 0.041(18) Uiso 1 1 d D . .
H39Y H 0.239(4) 0.0984(12) 0.073(2) 0.046(19) Uiso 1 1 d D . .

loop_
_atom_site_aniso_label
_atom_site_aniso_U_11
_atom_site_aniso_U_22
_atom_site_aniso_U_33
_atom_site_aniso_U_23
_atom_site_aniso_U_13
_atom_site_aniso_U_12
C1 0.014(2) 0.010(2) 0.011(2) -0.0032(17) -0.0035(19) 0.0032(17)
C2 0.015(2) 0.015(2) 0.019(2) -0.0072(19) -0.004(2) 0.0008(19)
C3 0.016(3) 0.027(3) 0.021(2) -0.006(2) -0.012(2) -0.002(2)
C4 0.017(2) 0.025(2) 0.012(2) -0.0034(19) -0.009(2) 0.001(2)
C5 0.010(2) 0.007(2) 0.014(2) -0.0030(17) -0.0050(18) 0.0010(17)
C6 0.010(2) 0.013(2) 0.008(2) -0.0001(17) -0.0042(18) 0.0011(18)
C7 0.013(2) 0.022(2) 0.010(2) -0.0012(18) -0.0021(19) 0.0019(19)
C8 0.005(2) 0.012(2) 0.019(2) -0.0048(18) -0.0064(18) 0.0035(17)
C9 0.010(2) 0.012(2) 0.026(2) 0.0014(19) -0.001(2) 0.0002(18)
C10 0.015(3) 0.008(2) 0.047(3) -0.005(2) -0.007(2) 0.0027(19)
C11 0.022(3) 0.014(2) 0.046(3) -0.020(2) -0.019(2) 0.009(2)
C12 0.020(3) 0.014(2) 0.024(2) -0.0090(19) -0.013(2) 0.0067(19)
C13 0.009(2) 0.008(2) 0.013(2) -0.0012(17) -0.0043(18) -0.0012(17)
C14 0.016(2) 0.016(2) 0.011(2) -0.0055(18) -0.0047(19) -0.0008(19)
C15 0.016(2) 0.012(2) 0.011(2) -0.0029(18) -0.0039(19) 0.0042(18)
C16 0.011(2) 0.011(2) 0.011(2) -0.0031(17) -0.0027(18) 0.0010(18)
C17 0.020(3) 0.016(2) 0.016(2) -0.0083(19) -0.011(2) 0.0099(19)
C18 0.023(3) 0.019(2) 0.016(2) -0.0075(19) -0.012(2) 0.002(2)
C19 0.017(2) 0.021(2) 0.018(2) -0.0039(19) -0.010(2) 0.0005(19)
C20 0.014(2) 0.016(2) 0.014(2) -0.0034(18) -0.0057(19) 0.0038(18)
C21 0.013(2) 0.014(2) 0.008(2) -0.0031(17) -0.0055(18) 0.0062(18)
C22 0.013(2) 0.009(2) 0.011(2) -0.0037(17) -0.0035(18) 0.0053(17)
C23 0.013(2) 0.016(2) 0.014(2) -0.0040(18) -0.0042(19) 0.0090(18)
C24 0.014(2) 0.013(2) 0.0058(19) -0.0053(16) -0.0044(17) 0.0029(17)
C25 0.024(3) 0.011(2) 0.013(2) -0.0068(17) -0.0078(19) 0.0070(18)
C26 0.026(3) 0.009(2) 0.014(2) -0.0056(17) -0.010(2) 0.0038(18)
C27 0.024(3) 0.015(2) 0.013(2) -0.0066(18) -0.006(2) 0.0010(19)
C28 0.013(2) 0.016(2) 0.011(2) -0.0032(17) -0.0042(18) 0.0048(18)
C29 0.013(2) 0.019(2) 0.013(2) -0.0053(18) -0.0019(19) 0.0024(18)
C30 0.022(3) 0.020(2) 0.016(2) -0.0093(19) -0.006(2) 0.0009(19)
C31 0.026(3) 0.010(2) 0.019(2) -0.0050(18) -0.008(2) 0.0014(19)
C32 0.023(3) 0.009(2) 0.017(2) -0.0043(17) -0.012(2) 0.0060(18)
C33 0.017(2) 0.012(2) 0.010(2) -0.0047(17) -0.0069(18) 0.0017(18)
C34 0.013(2) 0.009(2) 0.012(2) -0.0022(17) -0.0037(18) 0.0030(17)
C35 0.015(2) 0.013(2) 0.018(2) -0.0039(18) -0.0059(19) 0.0072(18)
C36 0.011(2) 0.012(2) 0.007(2) -0.0014(17) -0.0019(18) 0.0027(18)
C37 0.008(2) 0.013(2) 0.014(2) -0.0005(17) -0.0020(18) 0.0013(17)
C38 0.013(2) 0.013(2) 0.013(2) 0.0030(17) -0.0049(19) -0.0052(18)
C39 0.018(2) 0.016(2) 0.012(2) -0.0045(18) -0.0069(19) -0.0028(19)
C40 0.018(2) 0.014(2) 0.013(2) -0.0056(18) -0.0089(19) 0.0058(19)
C41 0.015(2) 0.010(2) 0.013(2) -0.0048(18) -0.0059(19) 0.0034(18)
C42 0.018(3) 0.012(2) 0.012(2) -0.0045(18) -0.004(2) 0.0050(19)
C43 0.021(3) 0.017(2) 0.009(2) -0.0036(18) -0.003(2) 0.001(2)
C44 0.010(2) 0.009(2) 0.013(2) -0.0024(17) -0.0043(19) -0.0015(17)
C45 0.024(3) 0.016(2) 0.031(3) -0.014(2) -0.020(2) 0.010(2)
C46 0.016(3) 0.018(2) 0.050(3) -0.023(2) -0.018(2) 0.006(2)
C47 0.015(3) 0.010(2) 0.049(3) -0.005(2) -0.005(2) 0.0008(19)
C48 0.013(2) 0.013(2) 0.026(2) -0.0017(19) -0.002(2) -0.0003(19)
C49 0.010(2) 0.012(2) 0.022(2) -0.0047(18) -0.0098(19) 0.0036(18)
C50 0.012(2) 0.014(2) 0.010(2) -0.0016(17) -0.0074(18) 0.0019(18)
C51 0.013(2) 0.022(2) 0.011(2) 0.0034(18) -0.0055(19) -0.0019(19)
C52 0.015(2) 0.007(2) 0.014(2) -0.0019(17) -0.0087(19) 0.0011(17)
C53 0.022(3) 0.029(3) 0.015(2) 0.001(2) -0.011(2) -0.007(2)
C54 0.023(3) 0.039(3) 0.018(2) -0.002(2) -0.016(2) -0.009(2)
C55 0.016(2) 0.016(2) 0.020(2) -0.0048(19) -0.007(2) -0.0035(19)
C56 0.011(2) 0.014(2) 0.015(2) -0.0071(18) -0.0033(19) 0.0042(18)
C57 0.022(3) 0.008(2) 0.012(2) -0.0042(17) -0.005(2) 0.0050(18)
C58 0.026(3) 0.013(2) 0.014(2) -0.0078(18) -0.007(2) 0.003(2)
C59 0.020(3) 0.020(2) 0.019(2) -0.0062(19) -0.009(2) 0.002(2)
C60 0.021(3) 0.017(2) 0.010(2) -0.0013(18) -0.005(2) 0.0048(19)
C61 0.011(2) 0.008(2) 0.0068(19) 0.0006(16) -0.0015(18) 0.0007(17)
C62 0.011(2) 0.009(2) 0.012(2) -0.0032(17) -0.0026(18) 0.0025(17)
C63 0.017(2) 0.014(2) 0.018(2) -0.0074(18) -0.007(2) 0.0075(18)
C64 0.016(2) 0.009(2) 0.009(2) -0.0045(17) -0.0013(18) -0.0005(18)
C65 0.018(2) 0.013(2) 0.014(2) -0.0068(18) -0.0021(19) 0.0020(18)
C66 0.031(3) 0.008(2) 0.014(2) -0.0032(18) 0.000(2) -0.003(2)
C67 0.022(3) 0.016(2) 0.014(2) -0.0060(18) 0.002(2) -0.006(2)
C68 0.014(2) 0.014(2) 0.017(2) -0.0060(18) 0.0004(19) -0.0031(18)
C69 0.010(2) 0.009(2) 0.012(2) -0.0037(17) -0.0017(18) -0.0006(17)
C70 0.009(2) 0.015(2) 0.017(2) -0.0091(19) -0.0040(19) 0.0055(18)
C71 0.012(2) 0.017(2) 0.010(2) -0.0032(18) -0.0037(19) 0.0007(19)
C72 0.006(2) 0.011(2) 0.011(2) -0.0032(17) -0.0019(18) 0.0001(17)
C73 0.013(2) 0.010(2) 0.014(2) -0.0048(17) 0.0007(19) -0.0022(18)
C74 0.010(2) 0.014(2) 0.022(2) -0.0071(19) -0.002(2) 0.0006(18)
C75 0.014(2) 0.014(2) 0.017(2) -0.0044(17) -0.0082(19) 0.0033(17)
C76 0.015(2) 0.009(2) 0.011(2) -0.0016(16) -0.0055(18) -0.0005(17)
C77 0.008(2) 0.008(2) 0.012(2) -0.0022(17) 0.0016(18) -0.0005(17)
C78 0.010(2) 0.008(2) 0.011(2) -0.0005(16) -0.0015(18) 0.0024(17)
C79 0.017(2) 0.016(2) 0.007(2) -0.0004(17) -0.0017(19) 0.0021(18)
C80 0.005(2) 0.009(2) 0.015(2) -0.0024(17) -0.0007(17) 0.0001(17)
C81 0.012(2) 0.012(2) 0.014(2) 0.0015(17) -0.0055(18) -0.0009(18)
C82 0.016(2) 0.009(2) 0.024(2) 0.0011(18) -0.009(2) -0.0007(18)
C83 0.015(2) 0.010(2) 0.029(2) -0.0074(19) -0.010(2) 0.0024(18)
C84 0.013(2) 0.015(2) 0.014(2) -0.0051(18) -0.0053(18) 0.0028(18)
C85 0.011(2) 0.014(2) 0.022(2) -0.0072(18) -0.0082(19) 0.0036(18)
C86 0.013(2) 0.011(2) 0.027(2) -0.0064(18) -0.007(2) 0.0025(17)
C87 0.018(2) 0.006(2) 0.026(2) 0.0018(18) -0.006(2) -0.0014(18)
C88 0.010(2) 0.014(2) 0.017(2) -0.0011(18) -0.0023(18) -0.0003(18)
C89 0.006(2) 0.008(2) 0.015(2) -0.0007(17) -0.0012(18) -0.0010(17)
C90 0.005(2) 0.008(2) 0.011(2) 0.0010(16) 0.0012(17) 0.0013(17)
C91 0.014(2) 0.015(2) 0.010(2) -0.0009(17) -0.0040(18) 0.0031(18)
C92 0.007(2) 0.0052(19) 0.014(2) -0.0022(16) -0.0002(18) 0.0008(16)
C93 0.012(2) 0.011(2) 0.017(2) -0.0012(17) -0.0052(19) 0.0044(17)
C94 0.014(2) 0.019(2) 0.022(2) -0.0044(19) -0.011(2) 0.0016(18)
C95 0.009(2) 0.011(2) 0.024(2) -0.0070(18) -0.001(2) 0.0010(17)
C96 0.012(2) 0.013(2) 0.019(2) -0.0086(19) 0.004(2) -0.0014(18)
C97 0.009(2) 0.007(2) 0.011(2) -0.0023(17) -0.0020(18) -0.0025(17)
C98 0.010(2) 0.014(2) 0.010(2) -0.0040(17) -0.0038(18) 0.0008(18)
C99 0.008(2) 0.015(2) 0.015(2) -0.0076(18) -0.0029(18) 0.0041(17)
C100 0.011(2) 0.007(2) 0.013(2) -0.0043(17) -0.0032(18) -0.0020(17)
C101 0.021(3) 0.016(2) 0.018(2) -0.0076(19) 0.004(2) -0.006(2)
C102 0.029(3) 0.017(2) 0.015(2) -0.0079(19) 0.010(2) -0.015(2)
C103 0.039(3) 0.008(2) 0.016(2) -0.0053(18) 0.005(2) -0.004(2)
C104 0.030(3) 0.012(2) 0.013(2) -0.0052(18) 0.001(2) -0.001(2)
C106 0.013(2) 0.011(2) 0.012(2) -0.0040(17) -0.0039(18) 0.0050(18)
C107 0.021(3) 0.014(2) 0.016(2) -0.0066(18) -0.011(2) 0.0094(19)
C108 0.016(2) 0.006(2) 0.009(2) -0.0006(16) -0.0014(19) 0.0017(18)
C109 0.025(3) 0.018(2) 0.015(2) -0.0072(19) -0.010(2) 0.010(2)
C110 0.030(3) 0.032(3) 0.030(3) -0.016(2) -0.022(2) 0.010(2)
C111 0.033(3) 0.017(2) 0.020(2) -0.011(2) -0.015(2) 0.006(2)
C112 0.026(3) 0.008(2) 0.011(2) -0.0020(17) -0.005(2) 0.0006(19)
C113 0.019(3) 0.013(2) 0.023(2) -0.0048(19) -0.011(2) 0.005(2)
C115 0.058(4) 0.061(4) 0.057(4) -0.041(4) -0.037(4) 0.042(4)
C116 0.033(3) 0.042(3) 0.014(2) -0.007(2) -0.006(2) 0.025(3)
C117 0.017(2) 0.012(2) 0.015(2) -0.0024(18) -0.004(2) 0.0023(19)
C118 0.015(2) 0.012(2) 0.023(2) -0.0029(19) -0.006(2) 0.0023(19)
C120 0.019(3) 0.014(2) 0.016(2) -0.0012(19) -0.002(2) 0.004(2)
C205 0.022(3) 0.007(2) 0.012(2) -0.0064(17) -0.0028(19) 0.0013(18)
N1 0.013(2) 0.0107(18) 0.0091(17) -0.0033(14) -0.0040(16) 0.0019(15)
N2 0.013(2) 0.0093(18) 0.0170(18) -0.0049(15) -0.0116(16) 0.0031(15)
N3 0.0132(19) 0.0062(17) 0.0083(17) -0.0029(14) -0.0038(15) -0.0002(15)
N4 0.017(2) 0.018(2) 0.0122(18) -0.0092(16) -0.0049(17) 0.0039(17)
N5 0.014(2) 0.0127(18) 0.0117(17) -0.0044(15) -0.0067(16) 0.0065(15)
N6 0.0128(19) 0.0112(18) 0.0107(17) -0.0026(14) -0.0038(15) 0.0046(15)
N7 0.015(2) 0.0130(18) 0.0111(17) -0.0039(15) -0.0059(16) 0.0056(15)
N8 0.0120(19) 0.0137(18) 0.0108(17) -0.0051(15) -0.0067(15) 0.0045(15)
N9 0.0106(19) 0.0085(17) 0.0088(17) -0.0028(14) -0.0050(15) -0.0014(15)
N10 0.019(2) 0.019(2) 0.017(2) -0.0107(17) -0.0041(18) 0.0057(17)
N11 0.019(2) 0.0083(18) 0.0203(19) -0.0065(15) -0.0143(17) 0.0055(15)
N12 0.015(2) 0.0105(17) 0.0117(17) -0.0057(14) -0.0082(16) 0.0065(15)
N13 0.016(2) 0.0077(17) 0.0096(17) -0.0008(14) -0.0018(16) 0.0014(15)
N14 0.0126(19) 0.0122(18) 0.0125(18) -0.0054(15) -0.0027(16) 0.0010(15)
N15 0.0079(18) 0.0095(18) 0.0074(17) -0.0023(14) -0.0010(15) 0.0014(14)
N16 0.0111(19) 0.021(2) 0.0143(19) -0.0095(16) -0.0031(16) 0.0031(16)
N17 0.0096(19) 0.0076(17) 0.0116(17) -0.0030(14) -0.0022(15) 0.0009(14)
N18 0.0086(18) 0.0086(17) 0.0155(18) -0.0018(14) -0.0034(15) 0.0009(14)
N19 0.0056(18) 0.0099(18) 0.0173(18) -0.0060(15) -0.0026(15) 0.0023(14)
N20 0.0081(19) 0.0085(17) 0.0141(18) -0.0054(15) 0.0013(16) -0.0009(14)
N21 0.0087(18) 0.0080(17) 0.0081(17) -0.0019(14) 0.0001(15) -0.0015(14)
N22 0.0078(19) 0.019(2) 0.0148(18) -0.0085(16) -0.0049(16) 0.0034(15)
N23 0.016(2) 0.0104(18) 0.0111(17) -0.0037(15) 0.0007(16) -0.0043(15)
N24 0.014(2) 0.0088(17) 0.0105(17) -0.0025(14) -0.0013(16) -0.0005(15)
O1 0.0163(18) 0.0220(18) 0.0107(16) -0.0067(14) -0.0038(14) 0.0111(14)
O2 0.0190(18) 0.0249(18) 0.0143(16) -0.0118(14) -0.0071(15) 0.0149(15)
O3 0.0137(17) 0.0152(16) 0.0115(16) -0.0027(13) -0.0001(14) 0.0057(13)
O4 0.0179(19) 0.0192(17) 0.0157(16) -0.0064(14) 0.0005(15) 0.0035(14)
O5 0.0228(19) 0.0199(17) 0.0215(17) -0.0040(14) -0.0139(15) 0.0019(14)
O6 0.0144(17) 0.0156(16) 0.0275(18) -0.0093(14) -0.0054(15) -0.0013(13)
O7 0.0203(19) 0.0272(19) 0.0233(17) -0.0141(15) 0.0063(15) -0.0051(15)
O11 0.076(4) 0.125(5) 0.034(2) 0.011(3) 0.017(3) 0.077(4)
O12 0.024(2) 0.0172(17) 0.0284(19) -0.0022(15) -0.0024(16) 0.0020(15)
O13 0.328(10) 0.024(2) 0.146(6) 0.019(3) -0.207(7) -0.044(4)
O14 0.0095(17) 0.039(2) 0.0304(19) 0.0084(16) 0.0025(15) 0.0054(15)
O15 0.0183(17) 0.0164(16) 0.0180(16) -0.0023(13) -0.0088(14) 0.0037(13)
O16 0.088(3) 0.0099(16) 0.058(3) -0.0049(16) -0.061(3) -0.0013(18)
O17 0.0135(17) 0.0141(16) 0.0251(17) -0.0055(14) -0.0016(15) -0.0026(13)
O18 0.024(2) 0.0212(18) 0.0239(18) -0.0031(14) -0.0143(16) 0.0036(15)
O19 0.023(2) 0.0226(18) 0.0265(18) -0.0127(15) 0.0062(16) 0.0000(15)
O20 0.0211(19) 0.0207(17) 0.0202(17) -0.0046(14) -0.0119(15) 0.0059(14)
O21 0.0175(18) 0.0156(17) 0.0286(18) -0.0071(14) -0.0042(16) -0.0062(14)
O22 0.0182(18) 0.0246(18) 0.0224(17) -0.0140(15) 0.0058(15) -0.0032(14)
O26 0.0201(19) 0.0241(18) 0.0257(18) -0.0129(15) 0.0035(16) 0.0018(15)
O27 0.0181(18) 0.0147(16) 0.0287(18) -0.0076(14) -0.0028(16) -0.0042(14)
O28 0.0181(18) 0.0199(17) 0.0236(17) -0.0044(14) -0.0116(15) 0.0043(14)
O29 0.022(2) 0.0172(18) 0.0240(19) -0.0060(15) -0.0060(17) 0.0050(15)
O30 0.040(2) 0.022(2) 0.0199(18) -0.0071(15) 0.0006(17) -0.0081(17)
O31 0.0238(18) 0.0214(16) 0.0294(17) -0.0137(14) -0.0135(15) 0.0121(14)
O32 0.038(2) 0.0152(17) 0.0150(16) -0.0021(14) -0.0059(16) -0.0009(15)
O33 0.022(2) 0.0168(18) 0.0214(18) -0.0059(15) -0.0083(16) 0.0054(15)
O34 0.029(2) 0.040(2) 0.043(2) -0.0164(19) 0.0133(19) -0.0022(18)
O35 0.042(2) 0.0177(18) 0.0199(18) -0.0063(15) -0.0007(17) -0.0056(16)
O36 0.051(3) 0.0224(19) 0.0186(18) -0.0050(15) -0.0044(18) -0.0083(18)
O37 0.025(2) 0.047(2) 0.049(2) -0.020(2) 0.0089(19) 0.0000(18)
O38 0.0200(19) 0.0163(18) 0.0238(19) -0.0043(15) -0.0054(16) 0.0045(15)
O39 0.027(2) 0.0150(18) 0.0225(18) -0.0046(15) -0.0083(17) 0.0037(15)
O40 0.024(2) 0.0308(19) 0.0313(19) -0.0034(16) 0.0027(16) 0.0052(16)
O41 0.079(3) 0.059(3) 0.073(3) -0.051(3) -0.059(3) 0.053(3)
O42 0.029(2) 0.042(2) 0.038(2) -0.0160(18) 0.0037(18) -0.0011(17)
F1 0.045(2) 0.0260(16) 0.0397(18) -0.0013(14) -0.0315(16) 0.0058(14)
F2 0.0292(18) 0.0236(16) 0.0396(18) -0.0143(14) 0.0010(15) 0.0117(13)
F3 0.0322(17) 0.0138(13) 0.0308(15) -0.0059(12) -0.0119(14) -0.0018(12)
F7 0.297(10) 0.061(3) 0.169(6) -0.064(4) -0.167(7) 0.037(4)
F8 0.139(5) 0.237(7) 0.036(2) -0.029(3) -0.015(3) 0.151(6)
F9 0.060(2) 0.075(3) 0.045(2) -0.036(2) -0.0325(19) 0.043(2)
F10 0.027(2) 0.155(4) 0.0213(16) 0.010(2) 0.0072(15) 0.024(2)
F12 0.168(5) 0.060(2) 0.064(2) -0.055(2) -0.085(3) 0.078(3)
F13 0.051(2) 0.0432(18) 0.0145(13) -0.0062(13) -0.0159(14) 0.0278(15)
F14 0.044(2) 0.0274(16) 0.0302(16) -0.0028(13) -0.0254(15) 0.0093(14)
F15 0.0277(17) 0.0128(14) 0.0302(16) -0.0047(12) -0.0029(14) 0.0000(12)
F16 0.0224(16) 0.0211(15) 0.0316(16) -0.0101(12) 0.0048(13) 0.0088(12)
F17 0.0301(17) 0.0129(13) 0.0273(15) -0.0063(11) -0.0066(13) -0.0021(12)
F18 0.0286(18) 0.0228(15) 0.0345(17) -0.0139(13) 0.0035(14) 0.0098(13)
F19 0.0398(19) 0.0277(16) 0.0393(18) -0.0043(14) -0.0312(16) 0.0067(14)
F23 0.0357(18) 0.0128(14) 0.0399(18) -0.0082(13) -0.0077(15) 0.0007(13)
F24 0.0371(18) 0.0298(16) 0.0322(16) -0.0035(13) -0.0217(15) 0.0125(14)
F25 0.0317(18) 0.0288(16) 0.0306(16) -0.0122(13) 0.0033(14) 0.0147(14)
S1 0.0112(6) 0.0110(5) 0.0140(5) -0.0054(4) -0.0026(5) 0.0008(4)
S3 0.0620(11) 0.0155(6) 0.0214(6) -0.0090(5) -0.0126(7) 0.0087(6)
S4 0.0154(6) 0.0099(5) 0.0110(5) -0.0017(4) -0.0065(4) 0.0007(4)
S5 0.0113(6) 0.0104(5) 0.0153(5) -0.0043(4) -0.0022(5) 0.0018(4)
S6 0.0120(6) 0.0105(5) 0.0137(5) -0.0058(4) -0.0025(5) 0.0008(4)
S8 0.0113(6) 0.0107(5) 0.0157(5) -0.0049(4) -0.0021(5) 0.0019(4)
Z1 0.0114(3) 0.0093(3) 0.0083(2) -0.0041(2) -0.0053(2) 0.0049(2)
Z2 0.0120(3) 0.0112(3) 0.0092(2) -0.0052(2) -0.0067(2) 0.0067(2)
Z3 0.0079(3) 0.0069(2) 0.0085(2) -0.00222(19) 0.0003(2) 0.00047(19)
Z4 0.0086(3) 0.0086(3) 0.0095(3) -0.0040(2) 0.0008(2) -0.00094(19)
O8A 0.033(2) 0.0150(18) 0.030(2) -0.0013(15) 0.0122(18) 0.0002(16)
O9A 0.105(4) 0.053(3) 0.039(2) -0.035(2) -0.053(3) 0.054(3)
O10A 0.018(3) 0.028(3) 0.016(3) 0.005(3) -0.007(3) -0.012(3)
S2A 0.0136(16) 0.0141(11) 0.0100(10) -0.0035(8) -0.0070(10) 0.0045(10)
F4A 0.073(3) 0.050(2) 0.064(2) -0.045(2) -0.007(2) 0.001(2)
F5A 0.060(2) 0.105(3) 0.069(3) -0.072(3) -0.055(2) 0.061(2)
F6A 0.028(3) 0.049(4) 0.035(3) 0.014(3) -0.011(3) -0.026(3)
C114 0.025(4) 0.016(4) 0.012(3) -0.002(3) -0.008(3) 0.008(3)
S2B 0.023(2) 0.0187(13) 0.0236(13) -0.0079(10) -0.0046(13) 0.0045(12)
F4B 0.073(3) 0.050(2) 0.064(2) -0.045(2) -0.007(2) 0.001(2)
F5B 0.060(2) 0.105(3) 0.069(3) -0.072(3) -0.055(2) 0.061(2)
F6B 0.015(3) 0.089(5) 0.015(3) -0.006(3) -0.003(3) -0.004(3)
C200 0.025(4) 0.016(4) 0.012(3) -0.002(3) -0.008(3) 0.008(3)
O8B 0.033(2) 0.0150(18) 0.030(2) -0.0013(15) 0.0122(18) 0.0002(16)
O9B 0.105(4) 0.053(3) 0.039(2) -0.035(2) -0.053(3) 0.054(3)
O10B 0.019(4) 0.031(4) 0.031(4) -0.011(3) -0.011(3) -0.008(3)
O44A 0.024(2) 0.023(2) 0.0150(19) -0.0074(16) -0.0076(17) 0.0148(17)
O44B 0.024(2) 0.023(2) 0.0150(19) -0.0074(16) -0.0076(17) 0.0148(17)
O43A 0.037(3) 0.041(3) 0.037(3) -0.025(3) -0.022(3) 0.026(2)
O43B 0.037(3) 0.041(3) 0.037(3) -0.025(3) -0.022(3) 0.026(2)
C119 0.022(3) 0.014(3) 0.018(4) 0.002(3) -0.012(3) -0.007(2)
S7A 0.0129(11) 0.0101(7) 0.0084(5) -0.0009(5) -0.0031(9) -0.0018(8)
F20A 0.073(4) 0.037(3) 0.056(3) -0.040(3) -0.053(3) 0.040(2)
F21A 0.019(3) 0.020(3) 0.010(3) 0.002(3) -0.004(3) 0.001(2)
F22A 0.042(3) 0.062(3) 0.042(3) 0.013(2) -0.018(2) -0.046(2)
O23A 0.018(2) 0.021(2) 0.0101(18) 0.0070(15) -0.0017(17) -0.0170(17)
O24A 0.022(4) 0.0119(19) 0.016(3) -0.0026(16) -0.0155(18) 0.004(2)
O25A 0.029(3) 0.024(2) 0.0043(16) 0.0055(16) 0.0065(17) 0.0110(18)
O23B 0.018(2) 0.021(2) 0.0101(18) 0.0070(15) -0.0017(17) -0.0170(17)
O24B 0.022(4) 0.0119(19) 0.016(3) -0.0026(16) -0.0155(18) 0.004(2)
O25B 0.029(3) 0.024(2) 0.0043(16) 0.0055(16) 0.0065(17) 0.0110(18)
S7B 0.0129(11) 0.0101(7) 0.0084(5) -0.0009(5) -0.0031(9) -0.0018(8)
F20B 0.073(4) 0.037(3) 0.056(3) -0.040(3) -0.053(3) 0.040(2)
F21B 0.019(3) 0.020(3) 0.010(3) 0.002(3) -0.004(3) 0.001(2)
F22B 0.042(3) 0.062(3) 0.042(3) 0.013(2) -0.018(2) -0.046(2)
C201 0.022(3) 0.014(3) 0.018(4) 0.002(3) -0.012(3) -0.007(2)

loop_
_atom_type_symbol
_atom_type_description
_atom_type_scat_dispersion_real
_atom_type_scat_dispersion_imag
_atom_type_scat_source
C C 0.0033 0.0016 'International Tables Vol C Tables 4.2.6.8 and 6.1.1.4'
H H 0.0000 0.0000 'International Tables Vol C Tables 4.2.6.8 and 6.1.1.4'
N N 0.0061 0.0033 'International Tables Vol C Tables 4.2.6.8 and 6.1.1.4'
O O 0.0106 0.0060 'International Tables Vol C Tables 4.2.6.8 and 6.1.1.4'
F F 0.0171 0.0103 'International Tables Vol C Tables 4.2.6.8 and 6.1.1.4'
S S 0.1246 0.1234 'International Tables Vol C Tables 4.2.6.8 and 6.1.1.4'
Zn Zn 0.2839 1.4301 'International Tables Vol C Tables 4.2.6.8 and 6.1.1.4'

loop_
_geom_angle_atom_site_label_1
_geom_angle_atom_site_label_2
_geom_angle_atom_site_label_3
_geom_angle
_geom_angle_site_symmetry_3
N1 C1 C2 123.4(4) .
N1 C1 H1 118.3 .
C2 C1 H1 118.3 .
C1 C2 C3 118.1(4) .
C1 C2 H2 120.9 .
C3 C2 H2 120.9 .
C4 C3 C2 118.9(4) .
C4 C3 H3 120.6 .
C2 C3 H3 120.6 .
C5 C4 C3 120.2(4) .
C5 C4 H4 119.9 .
C3 C4 H4 119.9 .
N1 C5 C4 120.5(4) .
N1 C5 C6 117.9(4) .
C4 C5 C6 121.6(4) .
C13 C6 C7 108.1(4) .
C13 C6 C8 111.0(3) .
C7 C6 C8 110.1(3) .
C13 C6 C5 111.0(3) .
C7 C6 C5 110.0(3) .
C8 C6 C5 106.7(3) .
C6 C7 H7A 109.5 .
C6 C7 H7B 109.5 .
H7A C7 H7B 109.5 .
C6 C7 H7C 109.5 .
H7A C7 H7C 109.5 .
H7B C7 H7C 109.5 .
N2 C8 C9 120.8(4) .
N2 C8 C6 118.1(4) .
C9 C8 C6 121.0(4) .
C10 C9 C8 119.2(5) .
C10 C9 H9 120.4 .
C8 C9 H9 120.4 .
C11 C10 C9 119.4(4) .
C11 C10 H10 120.3 .
C9 C10 H10 120.3 .
C10 C11 C12 118.4(4) .
C10 C11 H11 120.8 .
C12 C11 H11 120.8 .
N2 C12 C11 122.5(4) .
N2 C12 H12 118.7 .
C11 C12 H12 118.7 .
N3 C13 C14 118.4(4) .
N3 C13 C6 119.3(4) .
C14 C13 C6 122.3(4) .
N4 C14 C13 121.9(4) .
N4 C14 H14 119.1 .
C13 C14 H14 119.1 .
N4 C15 C16 121.9(4) .
N4 C15 H15 119.0 .
C16 C15 H15 119.0 .
N3 C16 C15 119.1(4) .
N3 C16 C22 119.3(4) .
C15 C16 C22 121.6(4) .
N5 C17 C18 123.3(4) .
N5 C17 H17 118.3 .
C18 C17 H17 118.3 .
C19 C18 C17 117.9(4) .
C19 C18 H18 121.0 .
C17 C18 H18 121.0 .
C20 C19 C18 119.6(4) .
C20 C19 H19 120.2 .
C18 C19 H19 120.2 .
C19 C20 C21 119.8(4) .
C19 C20 H20 120.1 .
C21 C20 H20 120.1 .
N5 C21 C20 120.6(4) .
N5 C21 C22 117.0(4) .
C20 C21 C22 122.4(4) .
C23 C22 C16 109.2(3) .
C23 C22 C21 109.9(4) .
C16 C22 C21 110.6(3) .
C23 C22 C24 108.7(3) .
C16 C22 C24 109.0(3) .
C21 C22 C24 109.4(3) .
C22 C23 H23A 109.5 .
C22 C23 H23B 109.5 .
H23A C23 H23B 109.5 .
C22 C23 H23C 109.5 .
H23A C23 H23C 109.5 .
H23B C23 H23C 109.5 .
N6 C24 C25 120.5(4) .
N6 C24 C22 117.1(4) .
C25 C24 C22 122.4(4) .
C24 C25 C26 120.1(4) .
C24 C25 H25 119.9 .
C26 C25 H25 119.9 .
C27 C26 C25 119.3(4) .
C27 C26 H26 120.4 .
C25 C26 H26 120.4 .
C28 C27 C26 117.7(4) .
C28 C27 H27 121.2 .
C26 C27 H27 121.2 .
N6 C28 C27 123.8(4) .
N6 C28 H28 118.1 .
C27 C28 H28 118.1 .
N7 C29 C30 123.2(4) .
N7 C29 H29 118.4 .
C30 C29 H29 118.4 .
C29 C30 C31 118.1(4) .
C29 C30 H30 121.0 .
C31 C30 H30 121.0 .
C32 C31 C30 119.3(4) .
C32 C31 H31 120.4 .
C30 C31 H31 120.4 .
C31 C32 C33 120.4(4) .
C31 C32 H32 119.8 .
C33 C32 H32 119.8 .
N7 C33 C32 120.0(4) .
N7 C33 C34 118.0(4) .
C32 C33 C34 122.0(4) .
C33 C34 C41 109.8(4) .
C33 C34 C36 108.7(3) .
C41 C34 C36 110.9(3) .
C33 C34 C35 109.8(3) .
C41 C34 C35 108.7(3) .
C36 C34 C35 108.9(4) .
C34 C35 H35A 109.5 .
C34 C35 H35B 109.5 .
H35A C35 H35B 109.5 .
C34 C35 H35C 109.5 .
H35A C35 H35C 109.5 .
H35B C35 H35C 109.5 .
N8 C36 C37 120.9(4) .
N8 C36 C34 116.5(4) .
C37 C36 C34 122.5(4) .
C38 C37 C36 119.7(4) .
C38 C37 H37 120.1 .
C36 C37 H37 120.1 .
C37 C38 C39 118.9(4) .
C37 C38 H38 120.6 .
C39 C38 H38 120.6 .
C40 C39 C38 118.5(4) .
C40 C39 H39 120.7 .
C38 C39 H39 120.7 .
N8 C40 C39 122.8(4) .
N8 C40 H40 118.6 .
C39 C40 H40 118.6 .
N9 C41 C42 119.3(4) .
N9 C41 C34 118.7(4) .
C42 C41 C34 122.0(4) .
N10 C42 C41 122.2(4) .
N10 C42 H42 118.9 .
C41 C42 H42 118.9 .
N10 C43 C44 121.8(4) .
N10 C43 H43 119.1 .
C44 C43 H43 119.1 .
N9 C44 C43 119.0(4) .
N9 C44 C50 118.4(4) .
C43 C44 C50 122.6(4) .
N11 C45 C46 123.2(5) .
N11 C45 H45 118.4 .
C46 C45 H45 118.4 .
C47 C46 C45 117.4(5) .
C47 C46 H46 121.3 .
C45 C46 H46 121.3 .
C48 C47 C46 119.8(4) .
C48 C47 H47 120.1 .
C46 C47 H47 120.1 .
C47 C48 C49 120.1(5) .
C47 C48 H48 119.9 .
C49 C48 H48 119.9 .
N11 C49 C48 120.1(4) .
N11 C49 C50 118.2(4) .
C48 C49 C50 121.7(4) .
C51 C50 C52 109.5(3) .
C51 C50 C44 108.2(4) .
C52 C50 C44 110.9(3) .
C51 C50 C49 110.2(4) .
C52 C50 C49 107.6(4) .
C44 C50 C49 110.5(3) .
C50 C51 H51A 109.5 .
C50 C51 H51B 109.5 .
H51A C51 H51B 109.5 .
C50 C51 H51C 109.5 .
H51A C51 H51C 109.5 .
H51B C51 H51C 109.5 .
N12 C52 C53 120.0(4) .
N12 C52 C50 117.6(4) .
C53 C52 C50 122.3(4) .
C54 C53 C52 120.5(4) .
C54 C53 H53 119.8 .
C52 C53 H53 119.8 .
C53 C54 C55 119.2(4) .
C53 C54 H54 120.4 .
C55 C54 H54 120.4 .
C56 C55 C54 117.8(4) .
C56 C55 H55 121.1 .
C54 C55 H55 121.1 .
N12 C56 C55 123.3(4) .
N12 C56 H56 118.3 .
C55 C56 H56 118.3 .
N13 C57 C58 123.4(4) .
N13 C57 H57 118.3 .
C58 C57 H57 118.3 .
C57 C58 C59 118.6(4) .
C57 C58 H58 120.7 .
C59 C58 H58 120.7 .
C58 C59 C60 118.3(4) .
C58 C59 H59 120.8 .
C60 C59 H59 120.8 .
C61 C60 C59 119.5(4) .
C61 C60 H60 120.2 .
C59 C60 H60 120.2 .
N13 C61 C60 121.8(4) .
N13 C61 C62 116.7(4) .
C60 C61 C62 121.4(4) .
C63 C62 C69 108.8(3) .
C63 C62 C64 110.0(3) .
C69 C62 C64 110.0(3) .
C63 C62 C61 109.8(4) .
C69 C62 C61 109.1(3) .
C64 C62 C61 109.2(3) .
C62 C63 H63A 109.5 .
C62 C63 H63B 109.5 .
H63A C63 H63B 109.5 .
C62 C63 H63C 109.5 .
H63A C63 H63C 109.5 .
H63B C63 H63C 109.5 .
N14 C64 C65 121.5(4) .
N14 C64 C62 117.6(4) .
C65 C64 C62 120.9(4) .
C64 C65 C66 119.0(4) .
C64 C65 H65 120.5 .
C66 C65 H65 120.5 .
C67 C66 C65 119.7(4) .
C67 C66 H66 120.1 .
C65 C66 H66 120.1 .
C66 C67 C68 118.5(4) .
C66 C67 H67 120.8 .
C68 C67 H67 120.8 .
N14 C68 C67 122.8(5) .
N14 C68 H68 118.6 .
C67 C68 H68 118.6 .
N15 C69 C70 118.9(4) .
N15 C69 C62 119.0(4) .
C70 C69 C62 122.1(4) .
N16 C70 C69 122.3(4) .
N16 C70 H70 118.8 .
C69 C70 H70 118.8 .
N16 C71 C72 122.0(4) .
N16 C71 H71 119.0 .
C72 C71 H71 119.0 .
N15 C72 C71 119.0(4) .
N15 C72 C78 118.6(4) .
C71 C72 C78 122.4(4) .
N17 C73 C74 123.6(4) .
N17 C73 H73 118.2 .
C74 C73 H73 118.2 .
C73 C74 C75 117.8(4) .
C73 C74 H74 121.1 .
C75 C74 H74 121.1 .
C76 C75 C74 119.7(4) .
C76 C75 H75 120.2 .
C74 C75 H75 120.2 .
C75 C76 C77 120.0(4) .
C75 C76 H76 120.0 .
C77 C76 H76 120.0 .
N17 C77 C76 120.7(4) .
N17 C77 C78 117.2(4) .
C76 C77 C78 122.0(4) .
C79 C78 C72 107.9(3) .
C79 C78 C80 110.0(3) .
C72 C78 C80 110.8(3) .
C79 C78 C77 109.7(4) .
C72 C78 C77 111.2(3) .
C80 C78 C77 107.2(3) .
C78 C79 H79A 109.5 .
C78 C79 H79B 109.5 .
H79A C79 H79B 109.5 .
C78 C79 H79C 109.5 .
H79A C79 H79C 109.5 .
H79B C79 H79C 109.5 .
N18 C80 C81 120.9(4) .
N18 C80 C78 117.3(3) .
C81 C80 C78 121.6(4) .
C82 C81 C80 119.8(4) .
C82 C81 H81 120.1 .
C80 C81 H81 120.1 .
C81 C82 C83 119.3(4) .
C81 C82 H82 120.4 .
C83 C82 H82 120.4 .
C84 C83 C82 117.6(4) .
C84 C83 H83 121.2 .
C82 C83 H83 121.2 .
N18 C84 C83 123.9(4) .
N18 C84 H84 118.0 .
C83 C84 H84 118.0 .
N19 C85 C86 122.4(4) .
N19 C85 H85 118.8 .
C86 C85 H85 118.8 .
C87 C86 C85 118.1(4) .
C87 C86 H86 121.0 .
C85 C86 H86 121.0 .
C88 C87 C86 119.7(4) .
C88 C87 H87 120.2 .
C86 C87 H87 120.2 .
C87 C88 C89 119.6(4) .
C87 C88 H88 120.2 .
C89 C88 H88 120.2 .
N19 C89 C88 120.7(4) .
N19 C89 C90 118.1(3) .
C88 C89 C90 121.1(4) .
C91 C90 C97 109.0(3) .
C91 C90 C89 110.1(3) .
C97 C90 C89 110.4(3) .
C91 C90 C92 109.7(4) .
C97 C90 C92 110.3(3) .
C89 C90 C92 107.3(3) .
C90 C91 H91A 109.5 .
C90 C91 H91B 109.5 .
H91A C91 H91B 109.5 .
C90 C91 H91C 109.5 .
H91A C91 H91C 109.5 .
H91B C91 H91C 109.5 .
N20 C92 C93 120.7(4) .
N20 C92 C90 117.7(4) .
C93 C92 C90 121.5(4) .
C92 C93 C94 119.9(4) .
C92 C93 H93 120.1 .
C94 C93 H93 120.1 .
C95 C94 C93 118.8(4) .
C95 C94 H94 120.6 .
C93 C94 H94 120.6 .
C96 C95 C94 118.4(4) .
C96 C95 H95 120.8 .
C94 C95 H95 120.8 .
N20 C96 C95 123.3(4) .
N20 C96 H96 118.4 .
C95 C96 H96 118.4 .
N21 C97 C98 118.6(4) .
N21 C97 C90 119.9(4) .
C98 C97 C90 121.5(4) .
N22 C98 C97 121.7(4) .
N22 C98 H98 119.2 .
C97 C98 H98 119.2 .
N22 C99 C100 121.9(4) .
N22 C99 H99 119.1 .
C100 C99 H99 119.1 .
N21 C100 C99 119.0(4) .
N21 C100 C106 119.5(4) .
C99 C100 C106 121.5(4) .
N23 C101 C102 123.4(5) .
N23 C101 H101 118.3 .
C102 C101 H101 118.3 .
C101 C102 C103 118.4(5) .
C101 C102 H102 120.8 .
C103 C102 H102 120.8 .
C104 C103 C102 119.3(4) .
C104 C103 H103 120.4 .
C102 C103 H103 120.4 .
C103 C104 C205 119.4(5) .
C103 C104 H104 120.3 .
C205 C104 H104 120.3 .
C107 C106 C205 109.9(4) .
C107 C106 C100 108.8(3) .
C205 C106 C100 108.7(4) .
C107 C106 C108 109.5(4) .
C205 C106 C108 109.2(3) .
C100 C106 C108 110.6(3) .
C106 C107 H10A 109.5 .
C106 C107 H10B 109.5 .
H10A C107 H10B 109.5 .
C106 C107 H10C 109.5 .
H10A C107 H10C 109.5 .
H10B C107 H10C 109.5 .
N24 C108 C109 121.1(4) .
N24 C108 C106 116.7(4) .
C109 C108 C106 122.1(4) .
C110 C109 C108 119.8(5) .
C110 C109 H109 120.1 .
C108 C109 H109 120.1 .
C111 C110 C109 119.4(5) .
C111 C110 H110 120.3 .
C109 C110 H110 120.3 .
C110 C111 C112 118.4(4) .
C110 C111 H111 120.8 .
C112 C111 H111 120.8 .
N24 C112 C111 122.4(4) .
N24 C112 H112 118.8 .
C111 C112 H112 118.8 .
F3 C113 F1 108.2(4) .
F3 C113 F2 108.5(4) .
F1 C113 F2 107.6(4) .
F3 C113 S1 111.1(3) .
F1 C113 S1 110.7(3) .
F2 C113 S1 110.7(3) .
F8 C115 F7 102.4(6) .
F8 C115 F9 107.2(6) .
F7 C115 F9 109.1(6) .
F8 C115 S3 113.5(5) .
F7 C115 S3 111.1(5) .
F9 C115 S3 112.9(4) .
F12 C116 F13 107.9(4) .
F12 C116 F10 106.1(5) .
F13 C116 F10 108.8(4) .
F12 C116 S4 112.2(4) .
F13 C116 S4 112.8(3) .
F10 C116 S4 108.7(4) .
F16 C117 F14 107.7(4) .
F16 C117 F15 108.3(4) .
F14 C117 F15 107.5(3) .
F16 C117 S5 111.3(3) .
F14 C117 S5 110.9(3) .
F15 C117 S5 110.9(3) .
F18 C118 F17 108.1(4) .
F18 C118 F19 108.1(4) .
F17 C118 F19 108.2(4) .
F18 C118 S6 111.1(3) .
F17 C118 S6 110.9(3) .
F19 C118 S6 110.3(3) .
F23 C120 F24 108.3(4) .
F23 C120 F25 108.3(4) .
F24 C120 F25 107.6(4) .
F23 C120 S8 111.3(3) .
F24 C120 S8 110.5(3) .
F25 C120 S8 110.6(3) .
N23 C205 C104 121.6(4) .
N23 C205 C106 117.4(4) .
C104 C205 C106 121.0(4) .
C1 N1 C5 118.8(4) .
C1 N1 Z1 120.4(3) .
C5 N1 Z1 120.5(3) .
C12 N2 C8 119.5(4) .
C12 N2 Z1 121.0(3) .
C8 N2 Z1 119.5(3) .
C16 N3 C13 120.6(4) .
C16 N3 Z1 119.5(3) .
C13 N3 Z1 119.1(3) .
C14 N4 C15 118.1(4) .
C17 N5 C21 118.8(4) .
C17 N5 Z1 120.4(3) .
C21 N5 Z1 119.9(3) .
C28 N6 C24 118.6(4) .
C28 N6 Z1 120.5(3) .
C24 N6 Z1 120.2(3) .
C29 N7 C33 119.0(4) .
C29 N7 Z2 120.6(3) .
C33 N7 Z2 119.7(3) .
C40 N8 C36 119.1(4) .
C40 N8 Z2 119.7(3) .
C36 N8 Z2 120.6(3) .
C44 N9 C41 119.9(4) .
C44 N9 Z2 119.8(3) .
C41 N9 Z2 119.9(3) .
C42 N10 C43 117.7(4) .
C49 N11 C45 119.3(4) .
C49 N11 Z2 119.8(3) .
C45 N11 Z2 120.9(3) .
C56 N12 C52 119.2(4) .
C56 N12 Z2 120.3(3) .
C52 N12 Z2 120.5(3) .
C57 N13 C61 118.3(4) .
C57 N13 Z3 120.6(3) .
C61 N13 Z3 119.9(3) .
C64 N14 C68 118.5(4) .
C64 N14 Z3 120.2(3) .
C68 N14 Z3 120.4(3) .
C69 N15 C72 120.1(4) .
C69 N15 Z3 119.8(3) .
C72 N15 Z3 119.7(3) .
C70 N16 C71 117.7(4) .
C77 N17 C73 118.2(4) .
C77 N17 Z3 120.9(3) .
C73 N17 Z3 120.6(3) .
C84 N18 C80 118.3(4) .
C84 N18 Z3 121.8(3) .
C80 N18 Z3 119.8(3) .
C89 N19 C85 119.4(4) .
C89 N19 Z4 120.1(3) .
C85 N19 Z4 120.5(3) .
C96 N20 C92 118.9(4) .
C96 N20 Z4 120.3(3) .
C92 N20 Z4 120.8(3) .
C100 N21 C97 120.7(4) .
C100 N21 Z4 119.8(3) .
C97 N21 Z4 119.1(3) .
C98 N22 C99 118.1(4) .
C101 N23 C205 117.7(4) .
C101 N23 Z4 120.9(3) .
C205 N23 Z4 120.9(3) .
C112 N24 C108 118.9(4) .
C112 N24 Z4 119.9(3) .
C108 N24 Z4 120.8(3) .
Z1 O1 H1X 111(4) .
Z1 O1 H1Y 131(4) .
H1X O1 H1Y 115(5) .
Z2 O2 H2X 122(4) .
Z2 O2 H2Y 128(3) .
H2X O2 H2Y 110(5) .
Z3 O3 H3X 129(4) .
Z3 O3 H3Y 118(3) .
H3X O3 H3Y 113(5) .
Z4 O4 H4X 117(4) .
Z4 O4 H4Y 118(4) .
H4X O4 H4Y 120(5) .
H29X O29 H29Y 121(4) .
H30X O30 H30Y 115(4) .
H32X O32 H32Y 124(5) .
H33X O33 H33Y 130(7) .
H35X O35 H35Y 113(4) .
H36X O36 H36Y 135(6) .
H38X O38 H38Y 123(4) .
H39X O39 H39Y 124(4) .
O7 S1 O5 115.4(2) .
O7 S1 O6 114.7(2) .
O5 S1 O6 114.35(19) .
O7 S1 C113 102.7(2) .
O5 S1 C113 103.8(2) .
O6 S1 C113 103.6(2) .
O13 S3 O11 117.8(5) .
O13 S3 O12 113.2(3) .
O11 S3 O12 114.4(2) .
O13 S3 C115 105.2(4) .
O11 S3 C115 100.3(3) .
O12 S3 C115 103.3(2) .
O16 S4 O14 116.2(2) .
O16 S4 O15 113.4(2) .
O14 S4 O15 114.44(19) .
O16 S4 C116 104.8(3) .
O14 S4 C116 103.6(2) .
O15 S4 C116 102.2(2) .
O19 S5 O18 115.2(2) .
O19 S5 O17 114.9(2) .
O18 S5 O17 114.30(19) .
O19 S5 C117 103.1(2) .
O18 S5 C117 103.9(2) .
O17 S5 C117 103.3(2) .
O22 S6 O20 114.8(2) .
O22 S6 O21 115.3(2) .
O20 S6 O21 114.13(19) .
O22 S6 C118 103.3(2) .
O20 S6 C118 103.8(2) .
O21 S6 C118 103.2(2) .
O26 S8 O28 114.9(2) .
O26 S8 O27 115.1(2) .
O28 S8 O27 114.08(19) .
O26 S8 C120 103.0(2) .
O28 S8 C120 103.9(2) .
O27 S8 C120 103.6(2) .
O1 Z1 N1 93.51(13) .
O1 Z1 N3 178.18(13) .
N1 Z1 N3 87.38(13) .
O1 Z1 N6 97.75(13) .
N1 Z1 N6 98.65(13) .
N3 Z1 N6 83.67(13) .
O1 Z1 N5 93.08(14) .
N1 Z1 N5 173.08(13) .
N3 Z1 N5 85.97(14) .
N6 Z1 N5 82.55(14) .
O1 Z1 N2 93.60(13) .
N1 Z1 N2 80.49(13) .
N3 Z1 N2 84.98(13) .
N6 Z1 N2 168.65(14) .
N5 Z1 N2 96.99(13) .
O2 Z2 N12 93.16(14) .
O2 Z2 N9 178.90(13) .
N12 Z2 N9 87.70(13) .
O2 Z2 N7 97.31(14) .
N12 Z2 N7 98.06(13) .
N9 Z2 N7 83.24(13) .
O2 Z2 N8 92.35(13) .
N12 Z2 N8 174.46(13) .
N9 Z2 N8 86.78(13) .
N7 Z2 N8 81.77(13) .
O2 Z2 N11 94.69(14) .
N12 Z2 N11 80.78(13) .
N9 Z2 N11 84.77(14) .
N7 Z2 N11 167.99(14) .
N8 Z2 N11 98.23(13) .
O3 Z3 N17 93.90(13) .
O3 Z3 N15 178.30(13) .
N17 Z3 N15 87.29(13) .
O3 Z3 N14 97.10(13) .
N17 Z3 N14 98.79(13) .
N15 Z3 N14 83.90(13) .
O3 Z3 N13 92.67(13) .
N17 Z3 N13 173.10(13) .
N15 Z3 N13 86.09(14) .
N14 Z3 N13 82.46(13) .
O3 Z3 N18 93.40(13) .
N17 Z3 N18 80.38(13) .
N15 Z3 N18 85.60(13) .
N14 Z3 N18 169.49(14) .
N13 Z3 N18 97.14(13) .
O4 Z4 N20 92.90(14) .
O4 Z4 N21 178.71(13) .
N20 Z4 N21 87.71(13) .
O4 Z4 N24 92.59(14) .
N20 Z4 N24 174.47(13) .
N21 Z4 N24 86.78(14) .
O4 Z4 N23 98.38(13) .
N20 Z4 N23 98.23(13) .
N21 Z4 N23 82.65(13) .
N24 Z4 N23 81.61(14) .
O4 Z4 N19 94.64(13) .
N20 Z4 N19 80.70(13) .
N21 Z4 N19 84.33(13) .
N24 Z4 N19 98.19(13) .
N23 Z4 N19 166.97(14) .
O9A S2A O8A 120.18(17) .
O9A S2A O10A 103.75(15) .
O8A S2A O10A 118.7(2) .
O9A S2A C114 110.73(18) .
O8A S2A C114 97.70(14) .
O10A S2A C114 104.64(12) .
F4A C114 F6A 109.688(12) .
F4A C114 F5A 99.183(15) .
F6A C114 F5A 114.557(9) .
F4A C114 S2A 117.92(9) .
F6A C114 S2A 110.42(9) .
F5A C114 S2A 104.74(7) .
O9B S2B O10B 108.6(6) .
O9B S2B O8B 111.9(5) .
O10B S2B O8B 118.1(4) .
O9B S2B C200 111.3(5) .
O10B S2B C200 104.6(5) .
O8B S2B C200 101.9(4) .
C200 F6B F6B 106.2(6) 2_665
F5B C200 F6B 123.7(9) .
F5B C200 F4B 110.0(9) .
F6B C200 F4B 102.2(8) .
F5B C200 S2B 103.4(7) .
F6B C200 S2B 111.3(6) .
F4B C200 S2B 105.0(6) .
F20A C119 F21A 107.6(6) .
F20A C119 F22A 109.0(6) .
F21A C119 F22A 103.4(7) .
F20A C119 S7A 113.0(5) .
F21A C119 S7A 112.7(7) .
F22A C119 S7A 110.6(4) .
O23A S7A O25A 116.8(3) .
O23A S7A O24A 113.4(4) .
O25A S7A O24A 114.6(5) .
O23A S7A C119 103.7(3) .
O25A S7A C119 103.6(3) .
O24A S7A C119 102.4(3) .
O25B S7B O23B 111.9(10) .
O25B S7B O24B 109.7(17) .
O23B S7B O24B 121.1(14) .
O25B S7B C201 101.8(10) .
O23B S7B C201 106.8(10) .
O24B S7B C201 103.3(15) .
F21B C201 F22B 114(3) .
F21B C201 F20B 105(2) .
F22B C201 F20B 103.9(19) .
F21B C201 S7B 114(2) .
F22B C201 S7B 111.9(15) .
F20B C201 S7B 105.8(15) .

loop_
_geom_bond_atom_site_label_1
_geom_bond_atom_site_label_2
_geom_bond_distance
_geom_bond_site_symmetry_2
C1 N1 1.350(5) .
C1 C2 1.373(6) .
C1 H1 0.9500 .
C2 C3 1.389(6) .
C2 H2 0.9500 .
C3 C4 1.389(6) .
C3 H3 0.9500 .
C4 C5 1.386(6) .
C4 H4 0.9500 .
C5 N1 1.353(5) .
C5 C6 1.550(6) .
C6 C13 1.537(6) .
C6 C7 1.542(5) .
C6 C8 1.548(6) .
C7 H7A 0.9800 .
C7 H7B 0.9800 .
C7 H7C 0.9800 .
C8 N2 1.349(5) .
C8 C9 1.398(6) .
C9 C10 1.386(7) .
C9 H9 0.9500 .
C10 C11 1.383(7) .
C10 H10 0.9500 .
C11 C12 1.388(6) .
C11 H11 0.9500 .
C12 N2 1.338(6) .
C12 H12 0.9500 .
C13 N3 1.344(5) .
C13 C14 1.406(6) .
C14 N4 1.331(6) .
C14 H14 0.9500 .
C15 N4 1.332(5) .
C15 C16 1.397(6) .
C15 H15 0.9500 .
C16 N3 1.336(5) .
C16 C22 1.539(6) .
C17 N5 1.340(5) .
C17 C18 1.384(6) .
C17 H17 0.9500 .
C18 C19 1.383(7) .
C18 H18 0.9500 .
C19 C20 1.380(6) .
C19 H19 0.9500 .
C20 C21 1.393(6) .
C20 H20 0.9500 .
C21 N5 1.357(6) .
C21 C22 1.543(6) .
C22 C23 1.535(6) .
C22 C24 1.557(6) .
C23 H23A 0.9800 .
C23 H23B 0.9800 .
C23 H23C 0.9800 .
C24 N6 1.358(5) .
C24 C25 1.383(6) .
C25 C26 1.396(6) .
C25 H25 0.9500 .
C26 C27 1.386(6) .
C26 H26 0.9500 .
C27 C28 1.375(6) .
C27 H27 0.9500 .
C28 N6 1.351(5) .
C28 H28 0.9500 .
C29 N7 1.334(6) .
C29 C30 1.377(6) .
C29 H29 0.9500 .
C30 C31 1.385(6) .
C30 H30 0.9500 .
C31 C32 1.362(6) .
C31 H31 0.9500 .
C32 C33 1.395(6) .
C32 H32 0.9500 .
C33 N7 1.353(6) .
C33 C34 1.534(6) .
C34 C41 1.542(6) .
C34 C36 1.544(6) .
C34 C35 1.546(6) .
C35 H35A 0.9800 .
C35 H35B 0.9800 .
C35 H35C 0.9800 .
C36 N8 1.349(6) .
C36 C37 1.397(6) .
C37 C38 1.387(6) .
C37 H37 0.9500 .
C38 C39 1.390(6) .
C38 H38 0.9500 .
C39 C40 1.384(6) .
C39 H39 0.9500 .
C40 N8 1.346(5) .
C40 H40 0.9500 .
C41 N9 1.347(5) .
C41 C42 1.385(6) .
C42 N10 1.334(6) .
C42 H42 0.9500 .
C43 N10 1.340(6) .
C43 C44 1.396(6) .
C43 H43 0.9500 .
C44 N9 1.345(5) .
C44 C50 1.546(6) .
C45 N11 1.343(6) .
C45 C46 1.381(6) .
C45 H45 0.9500 .
C46 C47 1.374(7) .
C46 H46 0.9500 .
C47 C48 1.374(7) .
C47 H47 0.9500 .
C48 C49 1.389(6) .
C48 H48 0.9500 .
C49 N11 1.339(6) .
C49 C50 1.552(6) .
C50 C51 1.537(6) .
C50 C52 1.543(6) .
C51 H51A 0.9800 .
C51 H51B 0.9800 .
C51 H51C 0.9800 .
C52 N12 1.354(5) .
C52 C53 1.392(6) .
C53 C54 1.375(7) .
C53 H53 0.9500 .
C54 C55 1.390(6) .
C54 H54 0.9500 .
C55 C56 1.379(6) .
C55 H55 0.9500 .
C56 N12 1.341(6) .
C56 H56 0.9500 .
C57 N13 1.347(5) .
C57 C58 1.378(6) .
C57 H57 0.9500 .
C58 C59 1.396(7) .
C58 H58 0.9500 .
C59 C60 1.399(6) .
C59 H59 0.9500 .
C60 C61 1.387(6) .
C60 H60 0.9500 .
C61 N13 1.348(6) .
C61 C62 1.553(6) .
C62 C63 1.529(6) .
C62 C69 1.546(6) .
C62 C64 1.547(6) .
C63 H63A 0.9800 .
C63 H63B 0.9800 .
C63 H63C 0.9800 .
C64 N14 1.346(6) .
C64 C65 1.393(6) .
C65 C66 1.397(6) .
C65 H65 0.9500 .
C66 C67 1.376(7) .
C66 H66 0.9500 .
C67 C68 1.377(6) .
C67 H67 0.9500 .
C68 N14 1.365(5) .
C68 H68 0.9500 .
C69 N15 1.338(5) .
C69 C70 1.397(6) .
C70 N16 1.328(5) .
C70 H70 0.9500 .
C71 N16 1.333(6) .
C71 C72 1.395(6) .
C71 H71 0.9500 .
C72 N15 1.346(5) .
C72 C78 1.542(6) .
C73 N17 1.356(5) .
C73 C74 1.375(6) .
C73 H73 0.9500 .
C74 C75 1.381(6) .
C74 H74 0.9500 .
C75 C76 1.377(6) .
C75 H75 0.9500 .
C76 C77 1.393(6) .
C76 H76 0.9500 .
C77 N17 1.352(5) .
C77 C78 1.554(6) .
C78 C79 1.541(5) .
C78 C80 1.553(6) .
C79 H79A 0.9800 .
C79 H79B 0.9800 .
C79 H79C 0.9800 .
C80 N18 1.351(5) .
C80 C81 1.390(6) .
C81 C82 1.383(6) .
C81 H81 0.9500 .
C82 C83 1.386(6) .
C82 H82 0.9500 .
C83 C84 1.381(6) .
C83 H83 0.9500 .
C84 N18 1.340(5) .
C84 H84 0.9500 .
C85 N19 1.348(5) .
C85 C86 1.389(6) .
C85 H85 0.9500 .
C86 C87 1.383(6) .
C86 H86 0.9500 .
C87 C88 1.382(6) .
C87 H87 0.9500 .
C88 C89 1.392(6) .
C88 H88 0.9500 .
C89 N19 1.347(5) .
C89 C90 1.551(6) .
C90 C91 1.530(5) .
C90 C97 1.543(6) .
C90 C92 1.553(5) .
C91 H91A 0.9800 .
C91 H91B 0.9800 .
C91 H91C 0.9800 .
C92 N20 1.352(5) .
C92 C93 1.388(6) .
C93 C94 1.394(6) .
C93 H93 0.9500 .
C94 C95 1.390(6) .
C94 H94 0.9500 .
C95 C96 1.370(6) .
C95 H95 0.9500 .
C96 N20 1.350(5) .
C96 H96 0.9500 .
C97 N21 1.341(5) .
C97 C98 1.409(6) .
C98 N22 1.333(6) .
C98 H98 0.9500 .
C99 N22 1.335(5) .
C99 C100 1.396(6) .
C99 H99 0.9500 .
C100 N21 1.339(5) .
C100 C106 1.546(6) .
C101 N23 1.344(6) .
C101 C102 1.375(6) .
C101 H101 0.9500 .
C102 C103 1.377(7) .
C102 H102 0.9500 .
C103 C104 1.370(7) .
C103 H103 0.9500 .
C104 C205 1.393(6) .
C104 H104 0.9500 .
C106 C107 1.539(6) .
C106 C205 1.542(6) .
C106 C108 1.554(6) .
C107 H10A 0.9800 .
C107 H10B 0.9800 .
C107 H10C 0.9800 .
C108 N24 1.351(6) .
C108 C109 1.384(6) .
C109 C110 1.382(7) .
C109 H109 0.9500 .
C110 C111 1.373(7) .
C110 H110 0.9500 .
C111 C112 1.394(6) .
C111 H111 0.9500 .
C112 N24 1.343(5) .
C112 H112 0.9500 .
C113 F3 1.325(5) .
C113 F1 1.326(5) .
C113 F2 1.334(5) .
C113 S1 1.829(5) .
C115 F8 1.275(8) .
C115 F7 1.322(8) .
C115 F9 1.325(7) .
C115 S3 1.759(6) .
C116 F12 1.286(6) .
C116 F13 1.339(5) .
C116 F10 1.347(6) .
C116 S4 1.799(5) .
C117 F16 1.327(5) .
C117 F14 1.329(5) .
C117 F15 1.338(5) .
C117 S5 1.826(5) .
C118 F18 1.330(5) .
C118 F17 1.333(5) .
C118 F19 1.334(5) .
C118 S6 1.822(5) .
C120 F23 1.323(5) .
C120 F24 1.336(5) .
C120 F25 1.343(5) .
C120 S8 1.823(5) .
C205 N23 1.347(6) .
N1 Z1 2.148(4) .
N2 Z1 2.177(3) .
N3 Z1 2.154(4) .
N5 Z1 2.167(4) .
N6 Z1 2.163(3) .
N7 Z2 2.163(4) .
N8 Z2 2.163(4) .
N9 Z2 2.144(4) .
N11 Z2 2.164(3) .
N12 Z2 2.142(4) .
N13 Z3 2.167(4) .
N14 Z3 2.150(4) .
N15 Z3 2.141(3) .
N17 Z3 2.139(4) .
N18 Z3 2.169(3) .
N19 Z4 2.173(3) .
N20 Z4 2.146(4) .
N21 Z4 2.150(3) .
N23 Z4 2.166(4) .
N24 Z4 2.161(4) .
O1 Z1 2.040(3) .
O1 H1X 0.85(2) .
O1 H1Y 0.84(2) .
O2 Z2 2.039(3) .
O2 H2X 0.85(2) .
O2 H2Y 0.835(19) .
O3 Z3 2.042(3) .
O3 H3X 0.849(19) .
O3 H3Y 0.854(19) .
O4 Z4 2.035(3) .
O4 H4X 0.835(19) .
O4 H4Y 0.859(19) .
O5 S1 1.447(3) .
O6 S1 1.449(3) .
O7 S1 1.432(3) .
O11 S3 1.443(5) .
O12 S3 1.448(4) .
O13 S3 1.398(5) .
O14 S4 1.440(3) .
O15 S4 1.451(3) .
O16 S4 1.438(3) .
O17 S5 1.452(3) .
O18 S5 1.443(3) .
O19 S5 1.436(3) .
O20 S6 1.445(3) .
O21 S6 1.453(3) .
O22 S6 1.441(3) .
O26 S8 1.443(3) .
O27 S8 1.452(3) .
O28 S8 1.446(3) .
O29 H29X 0.853(19) .
O29 H29Y 0.865(19) .
O30 H30X 0.872(19) .
O30 H30Y 0.86(2) .
O32 H32X 0.865(19) .
O32 H32Y 0.858(19) .
O33 H33X 0.85(2) .
O33 H33Y 0.85(2) .
O35 H35X 0.867(19) .
O35 H35Y 0.862(19) .
O36 H36X 0.851(19) .
O36 H36Y 0.86(2) .
O38 H38X 0.855(19) .
O38 H38Y 0.860(19) .
O39 H39X 0.858(19) .
O39 H39Y 0.846(19) .
O8A S2A 1.399(2) .
O9A S2A 1.379(2) .
O10A S2A 1.406(3) .
S2A C114 1.844(3) .
F4A C114 1.24102(16) .
F5A C114 1.5711(2) .
F6A C114 1.3412(2) .
S2B O9B 1.303(8) .
S2B O10B 1.443(7) .
S2B O8B 1.611(8) .
S2B C200 1.863(9) .
F4B C200 1.406(11) .
F5B C200 1.204(11) .
F6B C200 1.302(11) .
F6B F6B 1.683(11) 2_665
C119 F20A 1.318(8) .
C119 F21A 1.331(7) .
C119 F22A 1.354(7) .
C119 S7A 1.812(7) .
S7A O23A 1.443(4) .
S7A O25A 1.444(4) .
S7A O24A 1.471(6) .
O23B S7B 1.464(11) .
O24B S7B 1.466(18) .
O25B S7B 1.433(13) .
S7B C201 1.791(17) .
F20B C201 1.331(19) .
F21B C201 1.325(19) .
F22B C201 1.330(18) .
